data_7715111
loop_
_publ_author_name
'Guo, Xiao-Qing'
'Zhou, Li-Peng'
'Hu, Shao-Jun'
'Sun, Qing-Fu'

_publ_section_title
;
 Subtle adjustments for constructing multi-nuclear luminescent lanthanide
 organic polyhedra with triazole-based chelates
;
_journal_issue 10
_journal_name_full 'Dalton Transactions'
_journal_page_first 4772
_journal_page_last 4780
_journal_paper_doi 10.1039/D3DT03791F
_journal_volume 53
_journal_year 2024
_chemical_absolute_configuration ad
_chemical_formula_moiety 'C174 H131 Eu2 N30 O6, 6(C F3 S O3), 10(C H2 Cl2)'
_chemical_formula_sum 'C190 H151 Cl20 Eu2 F6 N30 O24 S6'
_chemical_formula_weight 4557.68
_chemical_properties_physical Air-sensitive
_space_group_crystal_system monoclinic
_space_group_IT_number 4
_space_group_name_Hall 'P 2yb'
_space_group_name_H-M_alt 'P 1 21 1'
_atom_sites_solution_hydrogens geom
_audit_creation_method SHELXL-2016/6
_audit_update_record
;
2023-12-18 deposited with the CCDC.	2024-01-30 downloaded from the CCDC.
;
_cell_angle_alpha 90
_cell_angle_beta 100.957(5)
_cell_angle_gamma 90
_cell_formula_units_Z 2
_cell_length_a 14.336(3)
_cell_length_b 22.784(5)
_cell_length_c 34.552(6)
_cell_measurement_reflns_used 6278
_cell_measurement_temperature 273(2)
_cell_measurement_theta_max 20.66
_cell_measurement_theta_min 2.45
_cell_volume 11080(4)
_computing_cell_refinement 'Bruker SAINT'
_computing_data_collection 'Bruker APEX2'
_computing_data_reduction 'Bruker SAINT'
_computing_molecular_graphics 'Bruker SHELXTL'
_computing_publication_material 'Bruker SHELXTL'
_computing_structure_refinement 'SHELXL-2016/6 (Sheldrick, 2016)'
_computing_structure_solution 'SHELXS-97 (Sheldrick 2008)'
_diffrn_ambient_temperature 273(2)
_diffrn_measured_fraction_theta_full 0.956
_diffrn_measured_fraction_theta_max 0.956
_diffrn_measurement_device_type 'Bruker APEX-II CCD'
_diffrn_measurement_method '\f and \w scans'
_diffrn_radiation_type MoK\a
_diffrn_radiation_wavelength 0.71073
_diffrn_reflns_av_R_equivalents 0.0636
_diffrn_reflns_av_unetI/netI 0.1138
_diffrn_reflns_Laue_measured_fraction_full 0.956
_diffrn_reflns_Laue_measured_fraction_max 0.956
_diffrn_reflns_limit_h_max 14
_diffrn_reflns_limit_h_min -14
_diffrn_reflns_limit_k_max 22
_diffrn_reflns_limit_k_min -22
_diffrn_reflns_limit_l_max 34
_diffrn_reflns_limit_l_min -34
_diffrn_reflns_number 11544
_diffrn_reflns_point_group_measured_fraction_full 0.494
_diffrn_reflns_point_group_measured_fraction_max 0.494
_diffrn_reflns_theta_full 20.878
_diffrn_reflns_theta_max 20.878
_diffrn_reflns_theta_min 2.235
_exptl_absorpt_coefficient_mu 0.930
_exptl_crystal_colour colorless
_exptl_crystal_density_diffrn 1.366
_exptl_crystal_description block
_exptl_crystal_F_000 4618
_exptl_crystal_size_max 0.3
_exptl_crystal_size_mid 0.25
_exptl_crystal_size_min 0.2
_refine_diff_density_max 2.868
_refine_diff_density_min -0.926
_refine_diff_density_rms 0.110
_refine_ls_abs_structure_details
;
No quotients, so Flack parameter determined by classical intensity fit
;
_refine_ls_abs_structure_Flack 0.02(3)
_refine_ls_extinction_method none
_refine_ls_goodness_of_fit_ref 1.009
_refine_ls_hydrogen_treatment constr
_refine_ls_matrix_type full
_refine_ls_number_parameters 1531
_refine_ls_number_reflns 11544
_refine_ls_number_restraints 2043
_refine_ls_restrained_S_all 0.964
_refine_ls_R_factor_all 0.1139
_refine_ls_R_factor_gt 0.0884
_refine_ls_shift/su_max 0.004
_refine_ls_shift/su_mean 0.000
_refine_ls_structure_factor_coef Fsqd
_refine_ls_weighting_details 'w=1/[\s^2^(Fo^2^)+(0.1817P)^2^] where P=(Fo^2^+2Fc^2^)/3'
_refine_ls_weighting_scheme calc
_refine_ls_wR_factor_gt 0.2423
_refine_ls_wR_factor_ref 0.2620
_reflns_Friedel_coverage 0.000
_reflns_Friedel_fraction_full 0.000
_reflns_Friedel_fraction_max 0.000
_reflns_number_gt 7386
_reflns_number_total 11544
_reflns_threshold_expression 'I > 2\s(I)'
_cod_data_source_file d3dt03791f2.cif
_cod_data_source_block Eu2L3SS3
_cod_depositor_comments 'Adding full bibliography for 7715110--7715113.cif.'
_cod_original_sg_symbol_H-M 'P 21'
_cod_database_code 7715111
_shelx_shelxl_version_number 2016/6
_shelx_space_group_comment
;
The symmetry employed for this shelxl refinement is uniquely defined
by the following loop, which should always be used as a source of
symmetry information in preference to the above space-group names.
They are only intended as comments.
;

loop_
_space_group_symop_operation_xyz
'x, y, z'
'-x, y+1/2, -z'

loop_
_atom_site_label
_atom_site_type_symbol
_atom_site_fract_x
_atom_site_fract_y
_atom_site_fract_z
_atom_site_U_iso_or_equiv
_atom_site_adp_type
_atom_site_occupancy
_atom_site_site_symmetry_order
_atom_site_calc_flag
_atom_site_refinement_flags_posn
_atom_site_refinement_flags_adp
_atom_site_refinement_flags_occupancy
_atom_site_disorder_assembly
_atom_site_disorder_group
Eu01 Eu -0.08736(6) 0.47668(7) 0.13064(2) 0.0520(3) Uani 1 1 d . . . . .
Eu02 Eu 0.53287(6) 0.47799(6) 0.74455(2) 0.0528(3) Uani 1 1 d . . . . .
C1_11 C -0.1058(9) 0.2946(6) 0.0319(4) 0.091(4) Uani 1 1 d G U . . .
C2_11 C -0.0267(8) 0.2664(7) 0.0535(4) 0.101(5) Uani 1 1 d G U . . .
H2_11 H 0.033594 0.282138 0.054500 0.122 Uiso 1 1 calc R U . . .
C3_11 C -0.0377(9) 0.2148(7) 0.0736(4) 0.109(5) Uani 1 1 d G U . . .
H3_11 H 0.015178 0.195947 0.088003 0.131 Uiso 1 1 calc R U . . .
C4_11 C -0.1278(10) 0.1913(6) 0.0720(4) 0.116(5) Uani 1 1 d G U . . .
H4_11 H -0.135231 0.156758 0.085465 0.140 Uiso 1 1 calc R U . . .
C5_11 C -0.2069(9) 0.2195(5) 0.0504(3) 0.104(4) Uani 1 1 d G U . . .
C6_11 C -0.1959(9) 0.2711(5) 0.0304(3) 0.097(4) Uani 1 1 d G U . . .
C7_11 C -0.2750(10) 0.2993(6) 0.0088(3) 0.099(5) Uani 1 1 d G U . . .
H7_11 H -0.267593 0.333824 -0.004655 0.119 Uiso 1 1 calc R U . . .
C8_11 C -0.3651(9) 0.2758(7) 0.0073(4) 0.107(5) Uani 1 1 d G U . . .
H8_11 H -0.418004 0.294637 -0.007194 0.128 Uiso 1 1 calc R U . . .
C9_11 C -0.3761(8) 0.2242(8) 0.0273(4) 0.111(5) Uani 1 1 d G U . . .
H9_11 H -0.436425 0.208446 0.026308 0.133 Uiso 1 1 calc R U . . .
C10_11 C -0.2971(10) 0.1960(6) 0.0489(4) 0.109(5) Uani 1 1 d G U . . .
H10_11 H -0.304435 0.161441 0.062349 0.131 Uiso 1 1 calc R U . . .
C11_11 C -0.098(2) 0.3556(12) 0.0113(7) 0.079(4) Uani 1 1 d . U . . .
H11_11 H -0.151337 0.381474 0.012967 0.095 Uiso 1 1 calc R U . . .
C12_11 C -0.0893(18) 0.3406(12) -0.0358(6) 0.082(6) Uani 1 1 d . U . . .
H12A_11 H -0.150831 0.330374 -0.050538 0.122 Uiso 1 1 calc R U . . .
H12B_11 H -0.046355 0.308356 -0.036245 0.122 Uiso 1 1 calc R U . . .
H12C_11 H -0.065839 0.374522 -0.047370 0.122 Uiso 1 1 calc R U . . .
N13_11 N -0.0017(14) 0.3842(8) 0.0282(5) 0.073(3) Uani 1 1 d . U . . .
H13_11 H 0.047344 0.379963 0.017525 0.087 Uiso 1 1 calc R U . . .
C14_11 C 0.0002(17) 0.4156(10) 0.0604(6) 0.061(3) Uani 1 1 d . U . . .
O15_11 O -0.0703(11) 0.4150(7) 0.0756(4) 0.053(3) Uani 1 1 d . U . . .
N16_11 N 0.0773(6) 0.4785(7) 0.1124(3) 0.061(3) Uani 1 1 d G U . . .
C17_11 C 0.0884(8) 0.4464(6) 0.0793(3) 0.064(3) Uani 1 1 d G U . . .
C18_11 C 0.1745(9) 0.4477(7) 0.0664(3) 0.069(4) Uani 1 1 d G U . . .
H18_11 H 0.181938 0.426172 0.044315 0.083 Uiso 1 1 calc R U . . .
C19_11 C 0.2494(7) 0.4811(8) 0.0865(4) 0.077(4) Uani 1 1 d G U . . .
H19_11 H 0.306963 0.482010 0.077819 0.092 Uiso 1 1 calc R U . . .
C20_11 C 0.2383(8) 0.5133(7) 0.1195(4) 0.077(4) Uani 1 1 d G U . . .
H20_11 H 0.288377 0.535645 0.132923 0.092 Uiso 1 1 calc R U . . .
C21_11 C 0.1522(9) 0.5119(6) 0.1324(3) 0.067(3) Uani 1 1 d G U . . .
N22_11 N 0.0376(8) 0.5369(7) 0.1724(3) 0.071(4) Uani 1 1 d G U . . .
N23_11 N 0.0396(8) 0.5583(7) 0.2111(3) 0.074(4) Uani 1 1 d G U . . .
N24_11 N 0.1360(10) 0.5669(7) 0.2294(3) 0.080(3) Uani 1 1 d G U . . .
C25_11 C 0.1937(7) 0.5508(7) 0.2019(4) 0.075(4) Uani 1 1 d G U . . .
H25_11 H 0.259656 0.552159 0.206215 0.090 Uiso 1 1 calc R U . . .
C26_11 C 0.1328(10) 0.5323(7) 0.1667(3) 0.073(3) Uani 1 1 d G U . . .
C27_11 C 0.1568(12) 0.5806(9) 0.2685(3) 0.089(4) Uani 1 1 d G U . . .
C28_11 C 0.2507(10) 0.5894(9) 0.2869(4) 0.097(4) Uani 1 1 d G U . . .
H28_11 H 0.298844 0.587922 0.272242 0.117 Uiso 1 1 calc R U . . .
C29_11 C 0.2728(10) 0.6004(9) 0.3272(4) 0.102(4) Uani 1 1 d G U . . .
H29_11 H 0.335624 0.606227 0.339471 0.123 Uiso 1 1 calc R U . . .
C30_11 C 0.2009(12) 0.6026(10) 0.3490(3) 0.111(4) Uani 1 1 d G U . . .
C31_11 C 0.1070(11) 0.5938(9) 0.3306(4) 0.107(5) Uani 1 1 d G U . . .
H31_11 H 0.058848 0.595286 0.345255 0.129 Uiso 1 1 calc R U . . .
C32_11 C 0.0849(9) 0.5828(9) 0.2903(4) 0.101(4) Uani 1 1 d G U . . .
H32_11 H 0.022066 0.576981 0.278026 0.121 Uiso 1 1 calc R U . . .
C33_11 C 0.2297(15) 0.6050(10) 0.3962(3) 0.123(4) Uani 1 1 d G U . . .
C34_11 C 0.3081(14) 0.5755(11) 0.4172(5) 0.134(5) Uani 1 1 d G U . . .
H34_11 H 0.349413 0.555994 0.403817 0.160 Uiso 1 1 calc R U . . .
C35_11 C 0.3247(14) 0.5750(11) 0.4581(5) 0.133(5) Uani 1 1 d G U . . .
H35_11 H 0.377109 0.555303 0.472189 0.160 Uiso 1 1 calc R U . . .
C36_11 C 0.2628(16) 0.6041(10) 0.4781(3) 0.128(5) Uani 1 1 d G U . . .
C37_11 C 0.1844(15) 0.6336(10) 0.4571(5) 0.128(5) Uani 1 1 d G U . . .
H37_11 H 0.143086 0.653108 0.470426 0.153 Uiso 1 1 calc R U . . .
C38_11 C 0.1678(14) 0.6341(10) 0.4161(5) 0.126(5) Uani 1 1 d G U . . .
H38_11 H 0.115387 0.653798 0.402054 0.151 Uiso 1 1 calc R U . . .
C39_11 C 0.2745(14) 0.6027(10) 0.5226(3) 0.122(4) Uani 1 1 d G U . . .
C40_11 C 0.3654(12) 0.5910(10) 0.5435(5) 0.119(5) Uani 1 1 d G U . . .
H40_11 H 0.415632 0.586813 0.530160 0.143 Uiso 1 1 calc R U . . .
C41_11 C 0.3813(10) 0.5855(9) 0.5843(4) 0.111(5) Uani 1 1 d G U . . .
H41_11 H 0.442085 0.577734 0.598248 0.133 Uiso 1 1 calc R U . . .
C42_11 C 0.3062(13) 0.5918(9) 0.6042(3) 0.099(4) Uani 1 1 d G U . . .
C43_11 C 0.2153(11) 0.6035(9) 0.5833(5) 0.110(5) Uani 1 1 d G U . . .
H43_11 H 0.165124 0.607651 0.596615 0.132 Uiso 1 1 calc R U . . .
C44_11 C 0.1995(11) 0.6089(10) 0.5425(5) 0.120(5) Uani 1 1 d G U . . .
H44_11 H 0.138670 0.616731 0.528526 0.144 Uiso 1 1 calc R U . . .
N45_11 N 0.4148(9) 0.5419(7) 0.6992(4) 0.074(4) Uani 1 1 d G U . . .
N46_11 N 0.4195(9) 0.5627(7) 0.6609(4) 0.082(4) Uani 1 1 d G U . . .
N47_11 N 0.3271(11) 0.5811(7) 0.6425(3) 0.084(4) Uani 1 1 d G U . . .
C48_11 C 0.2651(8) 0.5716(8) 0.6695(4) 0.081(4) Uani 1 1 d G U . . .
H48_11 H 0.200428 0.579842 0.665006 0.097 Uiso 1 1 calc R U . . .
C49_11 C 0.3194(11) 0.5474(8) 0.7046(4) 0.074(3) Uani 1 1 d G U . . .
N50_11 N 0.3616(7) 0.4868(7) 0.7572(3) 0.067(3) Uani 1 1 d G U . . .
C51_11 C 0.2909(9) 0.5202(6) 0.7342(3) 0.070(3) Uani 1 1 d G U . . .
C52_11 C 0.2013(8) 0.5236(6) 0.7439(4) 0.073(4) Uani 1 1 d G U . . .
H52_11 H 0.153979 0.545936 0.728492 0.088 Uiso 1 1 calc R U . . .
C53_11 C 0.1823(7) 0.4935(7) 0.7765(4) 0.083(4) Uani 1 1 d G U . . .
H53_11 H 0.122281 0.495751 0.782971 0.099 Uiso 1 1 calc R U . . .
C54_11 C 0.2530(10) 0.4601(6) 0.7995(3) 0.080(4) Uani 1 1 d G U . . .
H54_11 H 0.240247 0.439960 0.821359 0.096 Uiso 1 1 calc R U . . .
C55_11 C 0.3426(8) 0.4567(6) 0.7899(3) 0.075(3) Uani 1 1 d G U . . .
C56_11 C 0.4267(18) 0.4225(12) 0.8103(6) 0.077(4) Uani 1 1 d . U . . .
O57_11 O 0.5020(12) 0.4229(7) 0.7971(4) 0.071(4) Uani 1 1 d . U . . .
N58_11 N 0.4233(17) 0.3925(11) 0.8437(6) 0.099(4) Uani 1 1 d . U . . .
C59_11 C 0.510(2) 0.3521(13) 0.8598(6) 0.124(5) Uani 1 1 d D U . . .
H59_11 H 0.557938 0.383281 0.866644 0.149 Uiso 1 1 calc R U . . .
C60_11 C 0.5572(19) 0.1666(8) 0.7864(6) 0.194(7) Uani 1 1 d G U . . .
H60_11 H 0.594322 0.135864 0.780077 0.233 Uiso 1 1 calc R U . . .
C61_11 C 0.461(2) 0.1686(10) 0.7703(6) 0.196(7) Uani 1 1 d G U . . .
H61_11 H 0.433329 0.139254 0.753139 0.235 Uiso 1 1 calc R U . . .
C62_11 C 0.4053(15) 0.2145(11) 0.7798(6) 0.190(7) Uani 1 1 d G U . . .
H62_11 H 0.340802 0.215832 0.769037 0.228 Uiso 1 1 calc R U . . .
C63_11 C 0.4464(13) 0.2583(10) 0.8055(6) 0.187(7) Uani 1 1 d G U . . .
H63_11 H 0.409267 0.289020 0.811873 0.224 Uiso 1 1 calc R U . . .
C64_11 C 0.5428(13) 0.2563(7) 0.8216(4) 0.182(6) Uani 1 1 d DG U . . .
C65_11 C 0.5983(14) 0.2104(8) 0.8121(5) 0.188(6) Uani 1 1 d G U . . .
C66_11 C 0.6947(14) 0.2084(10) 0.8283(6) 0.186(7) Uani 1 1 d G U . . .
H66_11 H 0.731799 0.177681 0.821880 0.223 Uiso 1 1 calc R U . . .
C67_11 C 0.7357(13) 0.2522(12) 0.8539(6) 0.179(7) Uani 1 1 d G U . . .
H67_11 H 0.800268 0.250868 0.864716 0.215 Uiso 1 1 calc R U . . .
C68_11 C 0.6803(15) 0.2981(10) 0.8634(5) 0.163(6) Uani 1 1 d DG U . . .
H68_11 H 0.707744 0.327447 0.880615 0.195 Uiso 1 1 calc R U . . .
C69_11 C 0.5838(15) 0.3001(8) 0.8473(5) 0.157(5) Uani 1 1 d DG U . . .
C70_11 C 0.490(2) 0.3398(13) 0.9053(7) 0.117(7) Uani 1 1 d D U . . .
H70A_11 H 0.424175 0.345324 0.905529 0.175 Uiso 1 1 calc R U . . .
H70B_11 H 0.527331 0.366667 0.923403 0.175 Uiso 1 1 calc R U . . .
H70C_11 H 0.508299 0.300243 0.912958 0.175 Uiso 1 1 calc R U . . .
C1_12 C 0.8821(11) 0.5018(5) 0.8020(5) 0.109(4) Uani 1 1 d G U . . .
C2_12 C 0.9113(11) 0.4819(6) 0.7682(5) 0.112(5) Uani 1 1 d G U . . .
H2_12 H 0.908062 0.442125 0.762048 0.135 Uiso 1 1 calc R U . . .
C3_12 C 0.9455(11) 0.5215(8) 0.7436(4) 0.122(5) Uani 1 1 d G U . . .
H3_12 H 0.965119 0.508156 0.721025 0.146 Uiso 1 1 calc R U . . .
C4_12 C 0.9504(11) 0.5809(8) 0.7529(4) 0.128(5) Uani 1 1 d G U . . .
H4_12 H 0.973308 0.607364 0.736425 0.153 Uiso 1 1 calc R U . . .
C5_12 C 0.9212(8) 0.6008(6) 0.7867(4) 0.128(5) Uani 1 1 d G U . . .
C6_12 C 0.8870(7) 0.5612(6) 0.8113(4) 0.118(4) Uani 1 1 d G U . . .
C7_12 C 0.8577(11) 0.5811(7) 0.8451(4) 0.125(5) Uani 1 1 d G U . . .
H7_12 H 0.834816 0.554618 0.861504 0.150 Uiso 1 1 calc R U . . .
C8_12 C 0.8626(12) 0.6405(8) 0.8543(5) 0.134(6) Uani 1 1 d G U . . .
H8_12 H 0.843003 0.653826 0.876906 0.161 Uiso 1 1 calc R U . . .
C9_12 C 0.8968(13) 0.6801(6) 0.8297(6) 0.139(6) Uani 1 1 d G U . . .
H9_12 H 0.900060 0.719858 0.835884 0.167 Uiso 1 1 calc R U . . .
C10_12 C 0.9261(12) 0.6602(5) 0.7959(5) 0.136(5) Uani 1 1 d G U . . .
H10_12 H 0.948932 0.686683 0.779460 0.163 Uiso 1 1 calc R U . . .
C11_12 C 0.855(2) 0.4578(10) 0.8278(7) 0.094(4) Uani 1 1 d . U . . .
H11_12 H 0.806569 0.476220 0.840623 0.113 Uiso 1 1 calc R U . . .
C12_12 C 0.9357(19) 0.4362(13) 0.8621(8) 0.108(8) Uani 1 1 d . U . . .
H12A_12 H 0.924765 0.395873 0.868024 0.161 Uiso 1 1 calc R U . . .
H12B_12 H 0.935926 0.459787 0.885079 0.161 Uiso 1 1 calc R U . . .
H12C_12 H 0.995912 0.439614 0.853969 0.161 Uiso 1 1 calc R U . . .
N13_12 N 0.8115(14) 0.4079(9) 0.8087(5) 0.083(4) Uani 1 1 d . U . . .
H13_12 H 0.838553 0.374288 0.813444 0.100 Uiso 1 1 calc R U . . .
C14_12 C 0.7305(18) 0.4115(11) 0.7837(6) 0.074(4) Uani 1 1 d . U . . .
O15_12 O 0.6860(11) 0.4607(6) 0.7791(4) 0.072(4) Uani 1 1 d . U . . .
N16_12 N 0.6007(10) 0.3753(5) 0.7375(4) 0.063(3) Uani 1 1 d G U . . .
C17_12 C 0.6865(10) 0.3614(6) 0.7620(4) 0.070(3) Uani 1 1 d G U . . .
C18_12 C 0.7221(9) 0.3047(7) 0.7625(4) 0.080(4) Uani 1 1 d G U . . .
H18_12 H 0.779529 0.295390 0.778892 0.096 Uiso 1 1 calc R U . . .
C19_12 C 0.6720(11) 0.2617(5) 0.7386(4) 0.082(4) Uani 1 1 d G U . . .
H19_12 H 0.695845 0.223711 0.738940 0.098 Uiso 1 1 calc R U . . .
C20_12 C 0.5862(10) 0.2756(5) 0.7141(4) 0.079(4) Uani 1 1 d G U . . .
H20_12 H 0.552654 0.246818 0.698082 0.094 Uiso 1 1 calc R U . . .
C21_12 C 0.5505(8) 0.3323(6) 0.7136(3) 0.072(3) Uani 1 1 d G U . . .
N22_12 N 0.4382(9) 0.4104(6) 0.6975(3) 0.067(4) Uani 1 1 d G U . . .
N23_12 N 0.3617(9) 0.4256(5) 0.6666(4) 0.069(3) Uani 1 1 d G U . . .
N24_12 N 0.3436(9) 0.3770(6) 0.6405(3) 0.078(4) Uani 1 1 d G U . . .
C25_12 C 0.4088(11) 0.3318(5) 0.6553(4) 0.076(4) Uani 1 1 d G U . . .
H25_12 H 0.412566 0.295064 0.643904 0.091 Uiso 1 1 calc R U . . .
C26_12 C 0.4673(10) 0.3524(6) 0.6905(4) 0.071(4) Uani 1 1 d G U . . .
C27_12 C 0.2723(11) 0.3783(8) 0.6084(3) 0.104(4) Uani 1 1 d G U . . .
C28_12 C 0.2695(13) 0.3350(7) 0.5799(5) 0.112(5) Uani 1 1 d G U . . .
H28_12 H 0.299553 0.299173 0.586507 0.135 Uiso 1 1 calc R U . . .
C29_12 C 0.2217(13) 0.3450(7) 0.5416(4) 0.119(5) Uani 1 1 d G U . . .
H29_12 H 0.219799 0.316022 0.522516 0.142 Uiso 1 1 calc R U . . .
C30_12 C 0.1768(9) 0.3985(8) 0.5317(3) 0.123(5) Uani 1 1 d G U . . .
C31_12 C 0.1796(12) 0.4419(7) 0.5602(5) 0.123(5) Uani 1 1 d G U . . .
H31_12 H 0.149541 0.477685 0.553613 0.147 Uiso 1 1 calc R U . . .
C32_12 C 0.2274(13) 0.4318(7) 0.5985(4) 0.114(5) Uani 1 1 d G U . . .
H32_12 H 0.229295 0.460837 0.617604 0.137 Uiso 1 1 calc R U . . .
C33_12 C 0.1159(14) 0.4149(9) 0.4906(4) 0.139(5) Uani 1 1 d G U . . .
C34_12 C 0.0945(16) 0.3713(7) 0.4622(5) 0.148(5) Uani 1 1 d G U . . .
H34_12 H 0.112756 0.332693 0.468396 0.177 Uiso 1 1 calc R U . . .
C35_12 C 0.0457(15) 0.3852(6) 0.4246(4) 0.145(5) Uani 1 1 d DG U . . .
H35_12 H 0.031418 0.355982 0.405637 0.174 Uiso 1 1 calc R U . . .
C36_12 C 0.0184(14) 0.4428(7) 0.4154(4) 0.133(5) Uani 1 1 d DG U . . .
C37_12 C 0.0398(14) 0.4865(6) 0.4438(4) 0.148(5) Uani 1 1 d DG U . . .
H37_12 H 0.021544 0.525099 0.437615 0.177 Uiso 1 1 calc R U . . .
C38_12 C 0.0886(14) 0.4726(8) 0.4814(4) 0.147(5) Uani 1 1 d G U . . .
H38_12 H 0.102882 0.501811 0.500375 0.177 Uiso 1 1 calc R U . . .
C39_12 C -0.0224(12) 0.4587(7) 0.3746(3) 0.115(4) Uani 1 1 d DG U . . .
C40_12 C -0.0165(13) 0.4178(6) 0.3453(3) 0.118(5) Uani 1 1 d DG U . . .
H40_12 H 0.020795 0.384382 0.351292 0.141 Uiso 1 1 calc R U . . .
C41_12 C -0.0665(12) 0.4267(7) 0.3072(3) 0.112(5) Uani 1 1 d G U . . .
H41_12 H -0.062554 0.399254 0.287627 0.134 Uiso 1 1 calc R U . . .
C42_12 C -0.1223(11) 0.4765(8) 0.2983(3) 0.096(4) Uani 1 1 d G U . . .
C43_12 C -0.1281(12) 0.5175(7) 0.3276(4) 0.104(5) Uani 1 1 d G U . . .
H43_12 H -0.165444 0.550880 0.321609 0.125 Uiso 1 1 calc R U . . .
C44_12 C -0.0782(12) 0.5086(6) 0.3657(3) 0.111(5) Uani 1 1 d DG U . . .
H44_12 H -0.082094 0.536009 0.385274 0.133 Uiso 1 1 calc R U . . .
N45_12 N -0.1455(11) 0.4938(6) 0.1924(3) 0.083(4) Uani 1 1 d G U . . .
N46_12 N -0.1227(10) 0.4614(5) 0.2280(3) 0.082(4) Uani 1 1 d G U . . .
N47_12 N -0.1490(11) 0.4956(6) 0.2586(3) 0.089(4) Uani 1 1 d G U . . .
C48_12 C -0.1881(12) 0.5492(6) 0.2418(4) 0.084(4) Uani 1 1 d G U . . .
H48_12 H -0.211070 0.579674 0.255254 0.100 Uiso 1 1 calc R U . . .
C49_12 C -0.1859(12) 0.5481(6) 0.2009(3) 0.078(4) Uani 1 1 d G U . . .
N50_12 N -0.1701(10) 0.5748(5) 0.1386(4) 0.075(4) Uani 1 1 d G U . . .
C51_12 C -0.2135(11) 0.5848(6) 0.1707(3) 0.077(3) Uani 1 1 d G U . . .
C52_12 C -0.2668(11) 0.6353(7) 0.1723(3) 0.082(4) Uani 1 1 d G U . . .
H52_12 H -0.295888 0.641988 0.193800 0.098 Uiso 1 1 calc R U . . .
C53_12 C -0.2768(11) 0.6759(6) 0.1418(4) 0.082(4) Uani 1 1 d G U . . .
H53_12 H -0.312548 0.709766 0.142839 0.098 Uiso 1 1 calc R U . . .
C54_12 C -0.2334(12) 0.6660(6) 0.1097(4) 0.083(4) Uani 1 1 d G U . . .
H54_12 H -0.240101 0.693141 0.089246 0.099 Uiso 1 1 calc R U . . .
C55_12 C -0.1800(11) 0.6154(7) 0.1081(3) 0.077(3) Uani 1 1 d G U . . .
C56_12 C -0.1296(18) 0.5921(12) 0.0780(6) 0.077(4) Uani 1 1 d . U . . .
O57_12 O -0.0929(13) 0.5448(8) 0.0810(4) 0.071(4) Uani 1 1 d . U . . .
N58_12 N -0.1329(15) 0.6321(9) 0.0452(5) 0.088(4) Uani 1 1 d . U . . .
H58_12 H -0.157879 0.666447 0.044622 0.105 Uiso 1 1 calc R U . . .
C59_12 C -0.086(2) 0.6067(13) 0.0099(7) 0.089(4) Uani 1 1 d D U . . .
H59_12 H -0.100349 0.564698 0.007527 0.106 Uiso 1 1 calc R U . . .
C60_12 C 0.0199(9) 0.6123(7) 0.0211(4) 0.096(4) Uani 1 1 d G U . . .
C61_12 C 0.0575(13) 0.6597(6) 0.0442(4) 0.106(5) Uani 1 1 d G U . . .
H61_12 H 0.017503 0.684767 0.054651 0.127 Uiso 1 1 calc R U . . .
C62_12 C 0.1550(14) 0.6696(6) 0.0517(4) 0.114(5) Uani 1 1 d G U . . .
H62_12 H 0.180154 0.701289 0.067190 0.136 Uiso 1 1 calc R U . . .
C63_12 C 0.2148(10) 0.6321(6) 0.0361(4) 0.116(5) Uani 1 1 d G U . . .
H63_12 H 0.279980 0.638694 0.041133 0.140 Uiso 1 1 calc R U . . .
C64_12 C 0.1771(8) 0.5847(5) 0.0130(3) 0.112(4) Uani 1 1 d G U . . .
C65_12 C 0.0797(8) 0.5748(5) 0.0055(3) 0.100(4) Uani 1 1 d G U . . .
C66_12 C 0.0420(10) 0.5274(6) -0.0177(4) 0.107(5) Uani 1 1 d G U . . .
H66_12 H -0.023158 0.520746 -0.022680 0.128 Uiso 1 1 calc R U . . .
C67_12 C 0.1019(13) 0.4899(6) -0.0333(4) 0.114(5) Uani 1 1 d G U . . .
H67_12 H 0.076665 0.458149 -0.048738 0.136 Uiso 1 1 calc R U . . .
C68_12 C 0.1993(12) 0.4998(7) -0.0258(4) 0.117(5) Uani 1 1 d G U . . .
H68_12 H 0.239317 0.474669 -0.036200 0.140 Uiso 1 1 calc R U . . .
C69_12 C 0.2369(9) 0.5472(7) -0.0026(4) 0.116(5) Uani 1 1 d G U . . .
H69_12 H 0.302146 0.553785 0.002395 0.139 Uiso 1 1 calc R U . . .
C70_12 C -0.1423(18) 0.6367(12) -0.0265(6) 0.100(7) Uani 1 1 d D U . . .
H70A_12 H -0.111646 0.630231 -0.048518 0.150 Uiso 1 1 calc R U . . .
H70B_12 H -0.145578 0.678027 -0.021628 0.150 Uiso 1 1 calc R U . . .
H70C_12 H -0.205306 0.620629 -0.032179 0.150 Uiso 1 1 calc R U . . .
C1_13 C -0.4455(9) 0.5053(5) 0.0705(4) 0.088(4) Uani 1 1 d G U . . .
C2_13 C -0.4798(10) 0.4833(5) 0.1026(4) 0.092(4) Uani 1 1 d G U . . .
H2_13 H -0.480099 0.442995 0.106990 0.110 Uiso 1 1 calc R U . . .
C3_13 C -0.5135(9) 0.5214(6) 0.1282(4) 0.096(4) Uani 1 1 d G U . . .
H3_13 H -0.536420 0.506602 0.149695 0.115 Uiso 1 1 calc R U . . .
C4_13 C -0.5130(9) 0.5816(6) 0.1217(3) 0.097(4) Uani 1 1 d G U . . .
H4_13 H -0.535557 0.607064 0.138814 0.116 Uiso 1 1 calc R U . . .
C5_13 C -0.4787(7) 0.6036(5) 0.0896(3) 0.098(4) Uani 1 1 d G U . . .
C6_13 C -0.4450(6) 0.5655(5) 0.0640(3) 0.092(4) Uani 1 1 d G U . . .
C7_13 C -0.4107(9) 0.5876(6) 0.0319(3) 0.098(4) Uani 1 1 d G U . . .
H7_13 H -0.388140 0.562116 0.014777 0.117 Uiso 1 1 calc R U . . .
C8_13 C -0.4102(10) 0.6478(7) 0.0254(4) 0.104(5) Uani 1 1 d G U . . .
H8_13 H -0.387276 0.662577 0.003893 0.125 Uiso 1 1 calc R U . . .
C9_13 C -0.4439(11) 0.6859(5) 0.0510(5) 0.111(5) Uani 1 1 d G U . . .
H9_13 H -0.443595 0.726187 0.046598 0.133 Uiso 1 1 calc R U . . .
C10_13 C -0.4782(10) 0.6638(5) 0.0831(4) 0.104(4) Uani 1 1 d G U . . .
H10_13 H -0.500777 0.689337 0.100185 0.125 Uiso 1 1 calc R U . . .
C11_13 C -0.4120(17) 0.4630(10) 0.0444(7) 0.082(4) Uani 1 1 d . U . . .
H11_13 H -0.363901 0.483382 0.032726 0.099 Uiso 1 1 calc R U . . .
C12_13 C -0.5004(17) 0.4490(11) 0.0083(7) 0.086(6) Uani 1 1 d . U . . .
H12A_13 H -0.487586 0.465782 -0.015642 0.128 Uiso 1 1 calc R U . . .
H12B_13 H -0.557688 0.465600 0.014088 0.128 Uiso 1 1 calc R U . . .
H12C_13 H -0.507759 0.407264 0.005173 0.128 Uiso 1 1 calc R U . . .
N13_13 N -0.3620(14) 0.4082(8) 0.0662(5) 0.074(4) Uani 1 1 d . U . . .
H13_13 H -0.384540 0.373462 0.061322 0.089 Uiso 1 1 calc R U . . .
C14_13 C -0.2805(17) 0.4181(10) 0.0933(6) 0.062(3) Uani 1 1 d . U . . .
O15_13 O -0.2450(10) 0.4635(5) 0.0981(3) 0.055(3) Uani 1 1 d . U . . .
N16_13 N -0.1625(9) 0.3768(4) 0.1396(4) 0.058(3) Uani 1 1 d G U . . .
C17_13 C -0.2486(9) 0.3628(5) 0.1154(3) 0.060(3) Uani 1 1 d G U . . .
C18_13 C -0.2854(8) 0.3064(6) 0.1159(4) 0.065(4) Uani 1 1 d G U . . .
H18_13 H -0.343078 0.297077 0.099768 0.078 Uiso 1 1 calc R U . . .
C19_13 C -0.2361(10) 0.2640(4) 0.1406(4) 0.068(4) Uani 1 1 d G U . . .
H19_13 H -0.260750 0.226304 0.140985 0.081 Uiso 1 1 calc R U . . .
C20_13 C -0.1500(10) 0.2780(5) 0.1648(4) 0.069(4) Uani 1 1 d G U . . .
H20_13 H -0.116970 0.249618 0.181340 0.083 Uiso 1 1 calc R U . . .
C21_13 C -0.1132(8) 0.3344(6) 0.1643(3) 0.065(3) Uani 1 1 d G U . . .
N22_13 N 0.0089(10) 0.4058(6) 0.1806(3) 0.064(3) Uani 1 1 d G U . . .
N23_13 N 0.0881(9) 0.4170(5) 0.2112(4) 0.075(4) Uani 1 1 d G U . . .
N24_13 N 0.0954(10) 0.3701(7) 0.2387(3) 0.083(4) Uani 1 1 d G U . . .
C25_13 C 0.0206(12) 0.3299(5) 0.2251(4) 0.081(4) Uani 1 1 d G U . . .
H25_13 H 0.008748 0.295254 0.237468 0.098 Uiso 1 1 calc R U . . .
C26_13 C -0.0328(9) 0.3520(6) 0.1892(4) 0.072(3) Uani 1 1 d G U . . .
C27_13 C 0.1583(12) 0.3768(8) 0.2715(4) 0.086(4) Uani 1 1 d G U . . .
C28_13 C 0.1531(12) 0.3373(7) 0.3017(5) 0.097(5) Uani 1 1 d G U . . .
H28_13 H 0.110147 0.306278 0.297417 0.116 Uiso 1 1 calc R U . . .
C29_13 C 0.2122(14) 0.3440(8) 0.3383(4) 0.104(5) Uani 1 1 d G U . . .
H29_13 H 0.208712 0.317594 0.358488 0.125 Uiso 1 1 calc R U . . .
C30_13 C 0.2764(13) 0.3903(9) 0.3447(4) 0.112(4) Uani 1 1 d G U . . .
C31_13 C 0.2816(12) 0.4299(7) 0.3146(5) 0.104(5) Uani 1 1 d G U . . .
H31_13 H 0.324524 0.460841 0.318863 0.125 Uiso 1 1 calc R U . . .
C32_13 C 0.2225(13) 0.4231(7) 0.2780(4) 0.096(5) Uani 1 1 d G U . . .
H32_13 H 0.225959 0.449526 0.257791 0.115 Uiso 1 1 calc R U . . .
C33_13 C 0.3293(15) 0.4057(11) 0.3857(4) 0.126(5) Uani 1 1 d G U . . .
C34_13 C 0.2937(13) 0.3867(11) 0.4183(6) 0.136(5) Uani 1 1 d G U . . .
H34_13 H 0.233866 0.369495 0.414865 0.163 Uiso 1 1 calc R U . . .
C35_13 C 0.3477(16) 0.3933(11) 0.4559(5) 0.133(5) Uani 1 1 d G U . . .
H35_13 H 0.323880 0.380605 0.477734 0.160 Uiso 1 1 calc R U . . .
C36_13 C 0.4371(15) 0.4190(11) 0.4610(4) 0.125(5) Uani 1 1 d G U . . .
C37_13 C 0.4726(12) 0.4380(10) 0.4285(5) 0.128(5) Uani 1 1 d G U . . .
H37_13 H 0.532504 0.455184 0.431856 0.154 Uiso 1 1 calc R U . . .
C38_13 C 0.4187(15) 0.4314(11) 0.3908(4) 0.133(5) Uani 1 1 d G U . . .
H38_13 H 0.442491 0.444074 0.368988 0.159 Uiso 1 1 calc R U . . .
C39_13 C 0.4922(14) 0.4377(9) 0.5028(3) 0.112(4) Uani 1 1 d G U . . .
C40_13 C 0.4760(13) 0.4021(8) 0.5335(5) 0.110(5) Uani 1 1 d G U . . .
H40_13 H 0.436165 0.369726 0.528276 0.132 Uiso 1 1 calc R U . . .
C41_13 C 0.5193(13) 0.4150(8) 0.5721(4) 0.103(5) Uani 1 1 d G U . . .
H41_13 H 0.508459 0.391231 0.592629 0.124 Uiso 1 1 calc R U . . .
C42_13 C 0.5789(12) 0.4635(8) 0.5799(3) 0.097(4) Uani 1 1 d G U . . .
C43_13 C 0.5951(12) 0.4990(7) 0.5492(4) 0.108(5) Uani 1 1 d G U . . .
H43_13 H 0.634933 0.531427 0.554387 0.129 Uiso 1 1 calc R U . . .
C44_13 C 0.5518(14) 0.4861(8) 0.5106(3) 0.116(5) Uani 1 1 d G U . . .
H44_13 H 0.562640 0.509922 0.490033 0.139 Uiso 1 1 calc R U . . .
N45_13 N 0.5951(10) 0.4855(7) 0.6820(2) 0.071(3) Uani 1 1 d G U . . .
N46_13 N 0.5688(10) 0.4522(6) 0.6469(3) 0.079(4) Uani 1 1 d G U . . .
N47_13 N 0.6021(10) 0.4823(7) 0.6162(2) 0.085(3) Uani 1 1 d G U . . .
C48_13 C 0.6490(11) 0.5342(7) 0.6323(4) 0.080(4) Uani 1 1 d G U . . .
H48_13 H 0.677481 0.561984 0.618655 0.096 Uiso 1 1 calc R U . . .
C49_13 C 0.6446(12) 0.5362(6) 0.6730(4) 0.075(3) Uani 1 1 d G U . . .
N50_13 N 0.6249(9) 0.5736(5) 0.7327(4) 0.066(3) Uani 1 1 d G U . . .
C51_13 C 0.6693(11) 0.5798(5) 0.7005(3) 0.072(3) Uani 1 1 d G U . . .
C52_13 C 0.7237(10) 0.6294(6) 0.6971(3) 0.075(4) Uani 1 1 d G U . . .
H52_13 H 0.753410 0.633591 0.675597 0.090 Uiso 1 1 calc R U . . .
C53_13 C 0.7336(11) 0.6727(5) 0.7259(4) 0.078(4) Uani 1 1 d G U . . .
H53_13 H 0.769952 0.705929 0.723674 0.094 Uiso 1 1 calc R U . . .
C54_13 C 0.6891(12) 0.6665(6) 0.7581(4) 0.075(4) Uani 1 1 d G U . . .
H54_13 H 0.695777 0.695492 0.777390 0.090 Uiso 1 1 calc R U . . .
C55_13 C 0.6348(10) 0.6169(6) 0.7615(3) 0.070(3) Uani 1 1 d G U . . .
C56_13 C 0.5780(18) 0.6057(12) 0.7908(6) 0.074(3) Uani 1 1 d . U . . .
O57_13 O 0.5380(12) 0.5580(8) 0.7912(4) 0.075(4) Uani 1 1 d . U . . .
N58_13 N 0.5713(15) 0.6450(9) 0.8149(5) 0.089(4) Uani 1 1 d . U . . .
H58_13 H 0.610510 0.673780 0.815879 0.107 Uiso 1 1 calc R U . . .
C59_13 C 0.505(2) 0.6481(13) 0.8417(7) 0.097(4) Uani 1 1 d . U . . .
H59_13 H 0.518547 0.609408 0.853828 0.116 Uiso 1 1 calc R U . . .
C60_13 C 0.4026(10) 0.6401(7) 0.8278(4) 0.106(4) Uani 1 1 d G U . . .
C61_13 C 0.3714(13) 0.6751(7) 0.7950(5) 0.110(5) Uani 1 1 d G U . . .
H61_13 H 0.414862 0.696695 0.784000 0.132 Uiso 1 1 calc R U . . .
C62_13 C 0.2751(14) 0.6778(7) 0.7785(4) 0.120(5) Uani 1 1 d G U . . .
H62_13 H 0.254234 0.701187 0.756551 0.144 Uiso 1 1 calc R U . . .
C63_13 C 0.2102(11) 0.6454(7) 0.7949(4) 0.121(5) Uani 1 1 d G U . . .
H63_13 H 0.145774 0.647242 0.783931 0.146 Uiso 1 1 calc R U . . .
C64_13 C 0.2414(9) 0.6104(6) 0.8278(3) 0.125(5) Uani 1 1 d G U . . .
C65_13 C 0.3377(9) 0.6077(5) 0.8442(3) 0.117(4) Uani 1 1 d G U . . .
C66_13 C 0.3689(11) 0.5727(7) 0.8771(4) 0.116(5) Uani 1 1 d G U . . .
H66_13 H 0.433309 0.570933 0.888084 0.139 Uiso 1 1 calc R U . . .
C67_13 C 0.3039(14) 0.5404(7) 0.8935(4) 0.123(5) Uani 1 1 d G U . . .
H67_13 H 0.324852 0.516986 0.915465 0.147 Uiso 1 1 calc R U . . .
C68_13 C 0.2077(13) 0.5431(7) 0.8770(5) 0.128(5) Uani 1 1 d G U . . .
H68_13 H 0.164223 0.521474 0.888017 0.153 Uiso 1 1 calc R U . . .
C69_13 C 0.1764(10) 0.5781(8) 0.8442(5) 0.132(5) Uani 1 1 d G U . . .
H69_13 H 0.112050 0.579908 0.833189 0.159 Uiso 1 1 calc R U . . .
C70_13 C 0.534(2) 0.6839(14) 0.8783(7) 0.121(8) Uani 1 1 d . U . . .
H70A_13 H 0.545845 0.723562 0.871257 0.181 Uiso 1 1 calc R U . . .
H70B_13 H 0.589961 0.667580 0.894046 0.181 Uiso 1 1 calc R U . . .
H70C_13 H 0.483186 0.683630 0.893032 0.181 Uiso 1 1 calc R U . . .

loop_
_atom_site_aniso_label
_atom_site_aniso_U_11
_atom_site_aniso_U_22
_atom_site_aniso_U_33
_atom_site_aniso_U_23
_atom_site_aniso_U_13
_atom_site_aniso_U_12
Eu01 0.0519(6) 0.0652(6) 0.0368(5) 0.0005(9) 0.0034(4) 0.0004(11)
Eu02 0.0537(6) 0.0675(6) 0.0353(5) 0.0023(9) 0.0037(4) 0.0014(11)
C1_11 0.116(8) 0.103(8) 0.054(7) -0.008(6) 0.014(7) -0.008(7)
C2_11 0.127(9) 0.106(10) 0.066(9) -0.001(7) 0.004(8) -0.006(9)
C3_11 0.131(10) 0.113(10) 0.078(9) 0.003(8) 0.005(9) -0.009(9)
C4_11 0.136(10) 0.120(10) 0.089(9) 0.007(8) 0.008(9) -0.011(9)
C5_11 0.131(9) 0.113(9) 0.067(8) 0.004(7) 0.014(8) -0.014(8)
C6_11 0.124(8) 0.110(9) 0.056(7) -0.004(6) 0.016(7) -0.012(7)
C7_11 0.125(9) 0.115(10) 0.051(8) -0.003(7) 0.003(8) -0.017(9)
C8_11 0.132(10) 0.119(11) 0.061(9) -0.002(8) -0.003(9) -0.023(10)
C9_11 0.136(10) 0.123(11) 0.067(9) 0.002(8) 0.004(9) -0.023(9)
C10_11 0.135(10) 0.119(11) 0.069(9) 0.004(8) 0.009(9) -0.021(9)
C11_11 0.095(9) 0.097(8) 0.044(7) -0.014(6) 0.012(7) -0.004(7)
C12_11 0.080(15) 0.120(15) 0.044(8) -0.013(9) 0.012(9) -0.004(13)
N13_11 0.080(8) 0.096(8) 0.042(6) -0.006(6) 0.011(6) 0.003(7)
C14_11 0.057(7) 0.080(7) 0.046(6) -0.005(6) 0.008(5) 0.004(6)
O15_11 0.042(7) 0.067(8) 0.048(7) -0.007(6) 0.002(6) 0.013(7)
N16_11 0.049(6) 0.091(7) 0.044(6) 0.001(6) 0.007(5) -0.005(7)
C17_11 0.056(6) 0.091(7) 0.046(6) 0.007(6) 0.011(5) -0.004(6)
C18_11 0.059(7) 0.097(9) 0.055(7) 0.012(7) 0.020(6) -0.001(7)
C19_11 0.059(7) 0.106(9) 0.065(7) 0.018(8) 0.013(6) -0.004(8)
C20_11 0.059(7) 0.100(9) 0.069(7) 0.012(7) 0.001(6) -0.008(8)
C21_11 0.058(6) 0.090(7) 0.050(6) 0.008(6) 0.003(5) -0.014(7)
N22_11 0.071(7) 0.088(8) 0.049(6) -0.001(6) 0.000(5) -0.013(8)
N23_11 0.077(7) 0.090(8) 0.052(6) -0.005(6) 0.001(5) -0.024(8)
N24_11 0.083(7) 0.100(8) 0.048(5) -0.003(6) -0.008(5) -0.030(7)
C25_11 0.073(7) 0.092(9) 0.053(6) 0.001(7) -0.005(6) -0.021(8)
C26_11 0.069(7) 0.090(8) 0.053(6) 0.002(6) -0.002(5) -0.015(7)
C27_11 0.088(8) 0.130(9) 0.043(6) -0.003(7) -0.006(5) -0.031(8)
C28_11 0.092(9) 0.142(10) 0.049(6) -0.007(8) -0.008(6) -0.035(9)
C29_11 0.096(9) 0.147(10) 0.053(7) -0.012(9) -0.013(6) -0.029(10)
C30_11 0.108(9) 0.160(10) 0.054(6) -0.012(8) -0.011(6) -0.021(9)
C31_11 0.100(9) 0.162(11) 0.054(7) -0.010(9) -0.002(6) -0.027(10)
C32_11 0.090(9) 0.155(10) 0.052(7) -0.005(8) -0.005(6) -0.029(10)
C33_11 0.129(10) 0.171(10) 0.058(6) -0.010(8) -0.009(6) -0.003(9)
C34_11 0.137(11) 0.181(12) 0.069(7) -0.012(9) -0.016(7) 0.006(10)
C35_11 0.137(11) 0.180(12) 0.068(7) -0.013(9) -0.016(7) 0.010(10)
C36_11 0.140(10) 0.169(10) 0.063(6) -0.008(8) -0.014(6) 0.012(9)
C37_11 0.142(11) 0.171(12) 0.059(7) -0.005(9) -0.007(7) 0.009(10)
C38_11 0.139(11) 0.172(12) 0.057(7) -0.002(9) -0.003(7) 0.004(10)
C39_11 0.133(10) 0.157(10) 0.064(6) 0.009(8) -0.008(6) 0.023(9)
C40_11 0.131(10) 0.161(11) 0.060(7) 0.011(9) 0.003(7) 0.028(10)
C41_11 0.121(10) 0.145(11) 0.061(7) 0.020(9) 0.003(6) 0.025(10)
C42_11 0.109(9) 0.123(9) 0.058(6) 0.014(7) -0.003(6) 0.020(8)
C43_11 0.123(10) 0.132(11) 0.064(7) 0.011(9) -0.012(7) 0.031(10)
C44_11 0.131(10) 0.152(11) 0.066(7) 0.010(9) -0.011(7) 0.028(10)
N45_11 0.068(7) 0.088(8) 0.060(7) 0.001(7) 0.001(6) -0.006(8)
N46_11 0.084(7) 0.094(8) 0.062(7) 0.007(7) 0.001(6) -0.005(8)
N47_11 0.091(8) 0.097(8) 0.059(6) 0.007(6) 0.001(5) 0.004(7)
C48_11 0.085(8) 0.091(9) 0.059(7) 0.004(7) -0.004(6) 0.010(8)
C49_11 0.073(7) 0.088(8) 0.056(6) 0.001(6) -0.001(5) -0.003(7)
N50_11 0.059(6) 0.092(8) 0.045(6) -0.007(6) -0.006(5) -0.017(7)
C51_11 0.065(7) 0.090(8) 0.049(6) -0.009(6) 0.000(5) -0.010(7)
C52_11 0.065(7) 0.097(9) 0.056(7) -0.013(7) 0.003(6) -0.004(8)
C53_11 0.068(7) 0.107(10) 0.069(8) -0.003(7) 0.004(6) -0.006(8)
C54_11 0.064(7) 0.110(10) 0.063(8) 0.001(7) 0.004(6) -0.014(8)
C55_11 0.062(6) 0.107(8) 0.053(6) 0.000(5) 0.002(6) -0.015(7)
C56_11 0.070(7) 0.109(8) 0.049(7) 0.010(6) 0.005(6) -0.016(7)
O57_11 0.070(8) 0.095(9) 0.048(7) 0.012(7) 0.008(6) -0.001(8)
N58_11 0.102(9) 0.131(9) 0.061(7) 0.028(7) 0.009(7) -0.029(8)
C59_11 0.139(11) 0.152(10) 0.077(8) 0.050(7) 0.007(8) -0.010(8)
C60_11 0.204(15) 0.217(15) 0.157(13) 0.017(10) 0.024(12) 0.022(13)
C61_11 0.203(15) 0.225(15) 0.155(14) 0.022(11) 0.020(12) 0.025(13)
C62_11 0.196(14) 0.223(16) 0.150(14) 0.021(12) 0.028(12) 0.017(13)
C63_11 0.188(13) 0.219(15) 0.151(13) 0.027(11) 0.026(11) 0.010(12)
C64_11 0.193(13) 0.208(13) 0.142(11) 0.024(9) 0.028(10) 0.019(11)
C65_11 0.203(13) 0.209(13) 0.149(12) 0.021(10) 0.024(11) 0.025(11)
C66_11 0.205(14) 0.206(14) 0.143(13) 0.025(11) 0.022(12) 0.028(12)
C67_11 0.197(13) 0.202(15) 0.134(13) 0.035(11) 0.023(12) 0.031(11)
C68_11 0.181(12) 0.192(14) 0.117(12) 0.041(10) 0.033(11) 0.025(11)
C69_11 0.177(12) 0.187(12) 0.109(10) 0.042(8) 0.028(9) 0.015(9)
C70_11 0.147(18) 0.127(17) 0.067(11) 0.032(11) -0.003(11) -0.030(14)
C1_12 0.097(9) 0.109(8) 0.104(9) 0.020(7) -0.028(7) -0.013(8)
C2_12 0.095(10) 0.115(9) 0.112(9) 0.022(8) -0.018(8) -0.010(10)
C3_12 0.108(11) 0.122(10) 0.120(10) 0.027(9) -0.016(9) -0.011(11)
C4_12 0.116(11) 0.122(10) 0.131(10) 0.028(9) -0.016(9) -0.013(10)
C5_12 0.119(10) 0.116(8) 0.136(10) 0.022(8) -0.014(9) -0.017(9)
C6_12 0.108(9) 0.108(8) 0.121(9) 0.019(7) -0.023(8) -0.016(9)
C7_12 0.118(11) 0.114(9) 0.126(11) 0.012(9) -0.018(9) -0.020(10)
C8_12 0.132(12) 0.119(10) 0.138(12) 0.009(9) -0.011(10) -0.020(11)
C9_12 0.135(12) 0.121(10) 0.147(12) 0.013(9) -0.010(11) -0.023(11)
C10_12 0.131(11) 0.117(9) 0.147(12) 0.020(9) -0.009(10) -0.022(11)
C11_12 0.084(9) 0.095(8) 0.084(8) 0.016(6) -0.035(7) -0.004(7)
C12_12 0.092(15) 0.113(15) 0.094(14) 0.009(11) -0.045(11) -0.004(13)
N13_12 0.083(8) 0.087(8) 0.066(8) 0.017(7) -0.021(6) 0.005(7)
C14_12 0.080(8) 0.082(7) 0.053(7) 0.009(6) -0.008(6) 0.003(6)
O15_12 0.074(8) 0.079(8) 0.058(7) 0.006(6) -0.001(6) -0.001(6)
N16_12 0.072(8) 0.075(7) 0.041(7) -0.001(6) 0.007(5) 0.013(6)
C17_12 0.079(8) 0.080(7) 0.049(7) 0.005(6) 0.003(5) 0.012(6)
C18_12 0.094(9) 0.079(8) 0.061(8) 0.011(7) -0.002(7) 0.015(7)
C19_12 0.098(10) 0.080(8) 0.061(9) 0.008(7) 0.000(7) 0.019(8)
C20_12 0.091(9) 0.081(7) 0.058(8) 0.002(7) -0.001(7) 0.014(7)
C21_12 0.080(8) 0.079(7) 0.051(7) 0.001(6) -0.001(5) 0.010(6)
N22_12 0.069(8) 0.083(8) 0.048(7) 0.001(6) 0.007(6) 0.006(7)
N23_12 0.068(8) 0.084(7) 0.051(7) 0.005(6) -0.001(6) -0.006(7)
N24_12 0.086(8) 0.088(7) 0.054(6) 0.003(6) -0.003(5) -0.005(7)
C25_12 0.082(9) 0.089(8) 0.051(7) -0.001(6) -0.002(6) 0.000(7)
C26_12 0.077(7) 0.083(7) 0.050(7) -0.004(6) 0.002(5) 0.007(6)
C27_12 0.125(9) 0.107(8) 0.063(7) -0.005(6) -0.026(6) 0.007(8)
C28_12 0.139(11) 0.109(10) 0.069(8) -0.010(7) -0.033(8) 0.013(9)
C29_12 0.153(11) 0.121(10) 0.064(8) -0.001(7) -0.025(8) 0.018(9)
C30_12 0.164(10) 0.125(9) 0.064(7) 0.001(7) -0.023(8) 0.024(9)
C31_12 0.156(11) 0.117(10) 0.074(8) 0.000(7) -0.030(8) 0.017(9)
C32_12 0.145(11) 0.110(9) 0.067(8) -0.010(8) -0.032(8) 0.014(9)
C33_12 0.189(10) 0.137(9) 0.071(7) 0.008(7) -0.026(8) 0.042(9)
C34_12 0.198(12) 0.145(10) 0.076(8) 0.008(7) -0.036(9) 0.052(10)
C35_12 0.200(12) 0.150(10) 0.067(8) 0.013(8) -0.021(9) 0.060(10)
C36_12 0.188(10) 0.154(9) 0.050(6) 0.017(7) 0.002(8) 0.071(9)
C37_12 0.203(12) 0.151(10) 0.071(7) 0.014(8) -0.021(9) 0.056(11)
C38_12 0.203(12) 0.146(10) 0.073(7) 0.005(8) -0.024(9) 0.054(11)
C39_12 0.166(10) 0.147(9) 0.038(5) 0.019(6) 0.030(7) 0.096(8)
C40_12 0.157(11) 0.152(10) 0.044(6) 0.016(7) 0.020(8) 0.087(9)
C41_12 0.142(10) 0.149(10) 0.045(6) 0.013(7) 0.022(8) 0.075(9)
C42_12 0.117(8) 0.135(9) 0.042(5) 0.016(6) 0.028(6) 0.064(8)
C43_12 0.132(10) 0.143(10) 0.044(6) 0.020(7) 0.032(7) 0.074(9)
C44_12 0.144(11) 0.152(10) 0.040(6) 0.013(7) 0.030(7) 0.082(9)
N45_12 0.088(8) 0.107(9) 0.057(6) 0.003(6) 0.018(6) 0.033(7)
N46_12 0.086(8) 0.110(9) 0.051(5) 0.013(6) 0.018(6) 0.033(7)
N47_12 0.098(8) 0.121(8) 0.052(5) 0.014(5) 0.025(6) 0.046(7)
C48_12 0.090(9) 0.114(9) 0.052(6) 0.012(6) 0.025(7) 0.039(8)
C49_12 0.081(8) 0.103(8) 0.049(6) 0.008(6) 0.014(6) 0.034(7)
N50_12 0.078(8) 0.096(8) 0.052(6) 0.004(6) 0.014(6) 0.030(7)
C51_12 0.081(8) 0.101(8) 0.050(6) 0.007(6) 0.015(6) 0.036(7)
C52_12 0.092(9) 0.101(9) 0.054(7) 0.006(7) 0.017(7) 0.036(7)
C53_12 0.090(10) 0.102(9) 0.055(8) 0.013(7) 0.019(7) 0.038(8)
C54_12 0.093(9) 0.100(9) 0.056(7) 0.014(7) 0.017(7) 0.039(8)
C55_12 0.083(8) 0.094(8) 0.055(6) 0.008(6) 0.015(6) 0.032(7)
C56_12 0.091(8) 0.091(8) 0.051(6) 0.019(6) 0.019(6) 0.027(7)
O57_12 0.093(10) 0.085(9) 0.043(7) 0.013(6) 0.032(7) 0.027(8)
N58_12 0.107(8) 0.100(8) 0.056(6) 0.028(6) 0.015(6) 0.016(8)
C59_12 0.106(8) 0.101(9) 0.061(7) 0.031(7) 0.022(7) 0.005(8)
C60_12 0.108(8) 0.105(9) 0.076(8) 0.022(6) 0.016(7) 0.005(8)
C61_12 0.113(9) 0.118(10) 0.084(9) 0.012(7) 0.010(9) 0.005(9)
C62_12 0.116(10) 0.125(11) 0.093(10) 0.009(8) 0.004(9) 0.004(9)
C63_12 0.116(10) 0.128(11) 0.099(10) 0.009(8) 0.007(9) 0.011(9)
C64_12 0.116(8) 0.123(10) 0.098(9) 0.013(7) 0.022(8) 0.009(8)
C65_12 0.110(8) 0.111(9) 0.081(8) 0.021(7) 0.026(7) 0.006(8)
C66_12 0.113(10) 0.122(11) 0.089(10) 0.012(8) 0.031(8) 0.008(9)
C67_12 0.120(10) 0.129(11) 0.097(10) 0.008(8) 0.033(9) 0.012(10)
C68_12 0.120(10) 0.136(12) 0.103(10) 0.007(8) 0.041(9) 0.008(10)
C69_12 0.119(10) 0.130(11) 0.105(10) 0.012(8) 0.034(9) 0.009(9)
C70_12 0.112(14) 0.136(16) 0.054(9) 0.046(11) 0.017(10) -0.016(14)
C1_13 0.069(8) 0.103(7) 0.086(7) -0.008(6) -0.002(6) 0.017(7)
C2_13 0.069(9) 0.110(9) 0.094(8) -0.007(8) 0.009(7) 0.024(9)
C3_13 0.070(9) 0.115(9) 0.100(9) -0.008(8) 0.010(7) 0.025(10)
C4_13 0.070(9) 0.113(9) 0.101(9) -0.008(8) 0.002(7) 0.028(9)
C5_13 0.081(8) 0.110(8) 0.095(8) -0.006(7) -0.005(7) 0.026(8)
C6_13 0.074(8) 0.106(7) 0.087(8) -0.005(7) -0.010(7) 0.021(8)
C7_13 0.080(9) 0.116(9) 0.086(9) -0.001(8) -0.015(7) 0.015(9)
C8_13 0.094(10) 0.119(10) 0.089(9) 0.002(8) -0.010(8) 0.018(10)
C9_13 0.105(10) 0.122(9) 0.096(10) 0.001(8) -0.005(9) 0.019(10)
C10_13 0.095(10) 0.115(8) 0.093(9) -0.005(8) -0.003(8) 0.023(10)
C11_13 0.071(8) 0.090(8) 0.079(8) -0.008(6) -0.003(6) 0.003(7)
C12_13 0.051(12) 0.103(14) 0.098(12) -0.014(10) 0.001(9) -0.018(11)
N13_13 0.076(8) 0.065(7) 0.073(7) -0.008(6) -0.003(6) -0.007(6)
C14_13 0.074(7) 0.061(7) 0.049(6) 0.001(6) 0.007(5) -0.011(6)
O15_13 0.073(8) 0.053(8) 0.035(6) 0.007(5) 0.003(5) -0.011(6)
N16_13 0.072(8) 0.061(7) 0.043(7) -0.001(6) 0.016(5) -0.003(6)
C17_13 0.076(7) 0.060(6) 0.044(6) -0.003(6) 0.014(5) -0.009(6)
C18_13 0.076(9) 0.064(7) 0.055(8) 0.003(7) 0.014(7) -0.012(7)
C19_13 0.074(9) 0.066(7) 0.062(8) 0.004(7) 0.011(7) -0.007(7)
C20_13 0.080(9) 0.067(7) 0.061(8) 0.007(7) 0.012(6) 0.000(7)
C21_13 0.078(7) 0.063(7) 0.053(7) -0.001(6) 0.010(5) -0.001(6)
N22_13 0.072(8) 0.072(7) 0.049(7) -0.006(6) 0.015(6) 0.001(6)
N23_13 0.085(8) 0.082(8) 0.054(7) -0.002(6) 0.004(6) 0.001(7)
N24_13 0.091(8) 0.089(7) 0.062(6) 0.004(6) -0.007(6) 0.004(6)
C25_13 0.092(9) 0.083(8) 0.063(7) 0.003(6) 0.001(6) 0.003(7)
C26_13 0.081(8) 0.073(7) 0.058(7) -0.001(6) 0.006(5) 0.003(6)
C27_13 0.095(8) 0.100(9) 0.055(6) 0.014(6) -0.009(6) -0.002(7)
C28_13 0.105(10) 0.114(10) 0.061(7) 0.018(7) -0.009(7) -0.008(8)
C29_13 0.108(10) 0.131(10) 0.062(7) 0.033(8) -0.011(8) -0.014(8)
C30_13 0.115(9) 0.143(10) 0.065(6) 0.027(7) -0.015(7) -0.022(8)
C31_13 0.109(10) 0.126(10) 0.063(7) 0.023(8) -0.018(7) -0.017(8)
C32_13 0.101(10) 0.113(10) 0.061(7) 0.013(8) -0.014(7) -0.009(8)
C33_13 0.130(9) 0.170(10) 0.064(6) 0.021(8) -0.013(7) -0.034(8)
C34_13 0.140(11) 0.186(12) 0.070(7) 0.011(9) -0.007(8) -0.041(10)
C35_13 0.133(10) 0.191(12) 0.067(7) 0.010(9) -0.003(8) -0.039(10)
C36_13 0.126(9) 0.179(10) 0.062(6) 0.002(8) 0.001(7) -0.031(9)
C37_13 0.131(10) 0.184(12) 0.060(7) 0.007(9) -0.002(7) -0.040(10)
C38_13 0.136(10) 0.183(12) 0.066(7) 0.015(9) -0.013(8) -0.041(10)
C39_13 0.117(9) 0.161(10) 0.058(6) -0.009(7) 0.017(7) -0.027(8)
C40_13 0.114(10) 0.154(11) 0.061(6) -0.012(8) 0.014(8) -0.027(9)
C41_13 0.107(10) 0.145(10) 0.058(6) -0.016(7) 0.020(8) -0.026(9)
C42_13 0.102(8) 0.143(9) 0.050(5) -0.017(6) 0.022(6) -0.024(8)
C43_13 0.115(10) 0.158(11) 0.052(6) -0.010(7) 0.018(7) -0.031(9)
C44_13 0.122(10) 0.167(11) 0.058(6) -0.011(8) 0.019(7) -0.032(9)
N45_13 0.084(8) 0.085(8) 0.047(5) -0.007(6) 0.017(6) -0.011(7)
N46_13 0.081(8) 0.104(8) 0.052(6) -0.006(6) 0.013(6) -0.013(7)
N47_13 0.089(7) 0.120(8) 0.050(5) -0.011(6) 0.019(5) -0.014(7)
C48_13 0.087(9) 0.107(8) 0.048(6) -0.003(6) 0.021(7) -0.016(8)
C49_13 0.082(8) 0.095(7) 0.050(6) -0.002(6) 0.015(6) -0.014(7)
N50_13 0.068(8) 0.082(8) 0.043(6) -0.001(6) -0.001(6) -0.019(7)
C51_13 0.076(8) 0.091(7) 0.048(6) -0.002(6) 0.007(6) -0.018(6)
C52_13 0.088(9) 0.085(8) 0.050(7) 0.006(6) 0.007(7) -0.014(7)
C53_13 0.090(9) 0.084(8) 0.059(8) 0.001(7) 0.009(7) -0.018(8)
C54_13 0.082(9) 0.083(8) 0.057(7) -0.010(7) 0.005(7) -0.013(7)
C55_13 0.077(8) 0.082(8) 0.047(6) -0.007(6) 0.001(6) -0.013(6)
C56_13 0.084(8) 0.087(8) 0.048(6) -0.012(6) 0.004(6) -0.012(7)
O57_13 0.084(9) 0.094(9) 0.039(7) -0.007(7) -0.002(6) -0.011(7)
N58_13 0.099(8) 0.105(8) 0.064(7) -0.027(7) 0.018(6) -0.010(8)
C59_13 0.106(9) 0.119(9) 0.067(8) -0.031(7) 0.021(6) -0.001(8)
C60_13 0.103(8) 0.141(10) 0.081(8) -0.026(7) 0.031(7) 0.008(8)
C61_13 0.104(10) 0.143(11) 0.089(9) -0.020(8) 0.033(8) 0.013(10)
C62_13 0.112(11) 0.152(12) 0.096(10) -0.015(8) 0.023(8) 0.005(10)
C63_13 0.108(10) 0.161(12) 0.098(10) -0.017(8) 0.028(8) 0.003(10)
C64_13 0.109(9) 0.171(11) 0.101(9) -0.013(8) 0.032(8) -0.002(9)
C65_13 0.108(9) 0.160(11) 0.088(8) -0.018(7) 0.032(7) 0.002(9)
C66_13 0.110(10) 0.170(12) 0.076(9) -0.021(8) 0.036(8) -0.004(10)
C67_13 0.113(11) 0.176(13) 0.084(10) -0.018(9) 0.031(9) -0.006(11)
C68_13 0.113(11) 0.178(13) 0.095(10) -0.013(9) 0.027(9) -0.011(11)
C69_13 0.115(10) 0.180(13) 0.105(10) -0.006(9) 0.028(9) -0.009(10)
C70_13 0.147(17) 0.140(17) 0.079(12) -0.048(12) 0.032(11) -0.003(15)

loop_
_atom_type_symbol
_atom_type_description
_atom_type_scat_dispersion_real
_atom_type_scat_dispersion_imag
_atom_type_scat_source
C C 0.0033 0.0016 'International Tables Vol C Tables 4.2.6.8 and 6.1.1.4'
H H 0.0000 0.0000 'International Tables Vol C Tables 4.2.6.8 and 6.1.1.4'
Eu Eu -0.1578 3.6682 'International Tables Vol C Tables 4.2.6.8 and 6.1.1.4'
F F 0.0171 0.0103 'International Tables Vol C Tables 4.2.6.8 and 6.1.1.4'
N N 0.0061 0.0033 'International Tables Vol C Tables 4.2.6.8 and 6.1.1.4'
O O 0.0106 0.0060 'International Tables Vol C Tables 4.2.6.8 and 6.1.1.4'
S S 0.1246 0.1234 'International Tables Vol C Tables 4.2.6.8 and 6.1.1.4'
Cl Cl 0.1484 0.1585 'International Tables Vol C Tables 4.2.6.8 and 6.1.1.4'

loop_
_geom_angle_atom_site_label_1
_geom_angle_atom_site_label_2
_geom_angle_atom_site_label_3
_geom_angle
_geom_angle_site_symmetry_1
_geom_angle_site_symmetry_3
_geom_angle_publ_flag
O57_12 Eu01 O15_13 80.5(5) . . ?
O57_12 Eu01 O15_11 78.5(4) . . ?
O15_13 Eu01 O15_11 77.3(5) . . ?
O57_12 Eu01 N45_12 124.6(5) . . ?
O15_13 Eu01 N45_12 89.0(4) . . ?
O15_11 Eu01 N45_12 151.1(5) . . ?
O57_12 Eu01 N22_11 88.8(6) . . ?
O15_13 Eu01 N22_11 150.6(5) . . ?
O15_11 Eu01 N22_11 127.5(5) . . ?
N45_12 Eu01 N22_11 74.7(5) . . ?
O57_12 Eu01 N16_11 73.0(5) . . ?
O15_13 Eu01 N16_11 137.2(4) . . ?
O15_11 Eu01 N16_11 65.1(5) . . ?
N45_12 Eu01 N16_11 133.7(4) . . ?
N22_11 Eu01 N16_11 62.5(4) . . ?
O57_12 Eu01 N16_13 137.1(5) . . ?
O15_13 Eu01 N16_13 63.6(4) . . ?
O15_11 Eu01 N16_13 71.7(5) . . ?
N45_12 Eu01 N16_13 79.4(4) . . ?
N22_11 Eu01 N16_13 133.9(4) . . ?
N16_11 Eu01 N16_13 118.2(5) . . ?
O57_12 Eu01 N22_13 149.6(5) . . ?
O15_13 Eu01 N22_13 126.0(4) . . ?
O15_11 Eu01 N22_13 92.4(5) . . ?
N45_12 Eu01 N22_13 75.2(4) . . ?
N22_11 Eu01 N22_13 73.8(4) . . ?
N16_11 Eu01 N22_13 76.9(4) . . ?
N16_13 Eu01 N22_13 62.9(4) . . ?
O57_12 Eu01 N50_12 62.8(5) . . ?
O15_13 Eu01 N50_12 75.0(5) . . ?
O15_11 Eu01 N50_12 135.2(5) . . ?
N45_12 Eu01 N50_12 62.0(4) . . ?
N22_11 Eu01 N50_12 75.7(5) . . ?
N16_11 Eu01 N50_12 118.6(5) . . ?
N16_13 Eu01 N50_12 123.1(4) . . ?
N22_13 Eu01 N50_12 132.4(4) . . ?
O57_12 Eu01 C14_13 94.5(6) . . ?
O15_13 Eu01 C14_13 18.0(5) . . ?
O15_11 Eu01 C14_13 68.9(6) . . ?
N45_12 Eu01 C14_13 90.3(5) . . ?
N22_11 Eu01 C14_13 163.6(5) . . ?
N16_11 Eu01 C14_13 133.8(5) . . ?
N16_13 Eu01 C14_13 46.4(5) . . ?
N22_13 Eu01 C14_13 109.3(5) . . ?
N50_12 Eu01 C14_13 91.4(6) . . ?
O57_12 Eu01 C56_12 17.0(5) . . ?
O15_13 Eu01 C56_12 76.7(6) . . ?
O15_11 Eu01 C56_12 93.9(5) . . ?
N45_12 Eu01 C56_12 107.7(5) . . ?
N22_11 Eu01 C56_12 85.1(6) . . ?
N16_11 Eu01 C56_12 86.0(6) . . ?
N16_13 Eu01 C56_12 139.7(6) . . ?
N22_13 Eu01 C56_12 157.2(6) . . ?
N50_12 Eu01 C56_12 45.8(5) . . ?
C14_13 Eu01 C56_12 93.4(6) . . ?
O57_12 Eu01 C14_11 72.3(5) . . ?
O15_13 Eu01 C14_11 93.5(5) . . ?
O15_11 Eu01 C14_11 18.4(5) . . ?
N45_12 Eu01 C14_11 163.0(5) . . ?
N22_11 Eu01 C14_11 109.4(5) . . ?
N16_11 Eu01 C14_11 46.9(5) . . ?
N16_13 Eu01 C14_11 86.6(5) . . ?
N22_13 Eu01 C14_11 89.9(5) . . ?
N50_12 Eu01 C14_11 134.8(5) . . ?
C14_13 Eu01 C14_11 87.0(6) . . ?
C56_12 Eu01 C14_11 89.2(6) . . ?
O15_12 Eu02 O57_11 79.0(5) . . ?
O15_12 Eu02 O57_13 83.1(5) . . ?
O57_11 Eu02 O57_13 82.7(6) . . ?
O15_12 Eu02 N22_12 125.7(5) . . ?
O57_11 Eu02 N22_12 90.9(5) . . ?
O57_13 Eu02 N22_12 148.8(5) . . ?
O15_12 Eu02 N45_13 89.9(5) . . ?
O57_11 Eu02 N45_13 150.3(6) . . ?
O57_13 Eu02 N45_13 123.6(5) . . ?
N22_12 Eu02 N45_13 73.3(5) . . ?
O15_12 Eu02 N45_11 150.3(5) . . ?
O57_11 Eu02 N45_11 126.2(5) . . ?
O57_13 Eu02 N45_11 84.9(5) . . ?
N22_12 Eu02 N45_11 74.4(4) . . ?
N45_13 Eu02 N45_11 74.5(5) . . ?
O15_12 Eu02 N16_12 63.6(5) . . ?
O57_11 Eu02 N16_12 73.3(5) . . ?
O57_13 Eu02 N16_12 141.7(5) . . ?
N22_12 Eu02 N16_12 62.3(4) . . ?
N45_13 Eu02 N16_12 77.0(5) . . ?
N45_11 Eu02 N16_12 133.3(5) . . ?
O15_12 Eu02 N50_11 139.6(4) . . ?
O57_11 Eu02 N50_11 65.1(5) . . ?
O57_13 Eu02 N50_11 74.9(5) . . ?
N22_12 Eu02 N50_11 74.8(4) . . ?
N45_13 Eu02 N50_11 130.5(4) . . ?
N45_11 Eu02 N50_11 61.0(4) . . ?
N16_12 Eu02 N50_11 118.5(5) . . ?
O15_12 Eu02 N50_13 76.5(5) . . ?
O57_11 Eu02 N50_13 138.6(5) . . ?
O57_13 Eu02 N50_13 61.7(5) . . ?
N22_12 Eu02 N50_13 130.6(4) . . ?
N45_13 Eu02 N50_13 62.2(4) . . ?
N45_11 Eu02 N50_13 73.9(5) . . ?
N16_12 Eu02 N50_13 122.2(5) . . ?
N50_11 Eu02 N50_13 119.1(5) . . ?
O15_12 Eu02 C56_11 95.6(6) . . ?
O57_11 Eu02 C56_11 18.1(6) . . ?
O57_13 Eu02 C56_11 77.6(6) . . ?
N22_12 Eu02 C56_11 86.8(5) . . ?
N45_13 Eu02 C56_11 158.7(6) . . ?
N45_11 Eu02 C56_11 108.1(6) . . ?
N16_12 Eu02 C56_11 87.0(6) . . ?
N50_11 Eu02 C56_11 47.1(5) . . ?
N50_13 Eu02 C56_11 139.1(5) . . ?
O15_12 Eu02 C14_12 18.1(5) . . ?
O57_11 Eu02 C14_12 72.8(6) . . ?
O57_13 Eu02 C14_12 99.1(6) . . ?
N22_12 Eu02 C14_12 108.0(5) . . ?
N45_13 Eu02 C14_12 88.0(5) . . ?
N45_11 Eu02 C14_12 161.0(5) . . ?
N16_12 Eu02 C14_12 45.7(5) . . ?
N50_11 Eu02 C14_12 138.0(5) . . ?
N50_13 Eu02 C14_12 91.6(6) . . ?
C56_11 Eu02 C14_12 90.8(6) . . ?
C2_11 C1_11 C6_11 120.0 . . ?
C2_11 C1_11 C11_11 121.8(13) . . ?
C6_11 C1_11 C11_11 118.0(13) . . ?
C1_11 C2_11 C3_11 120.0 . . ?
C1_11 C2_11 H2_11 120.0 . . ?
C3_11 C2_11 H2_11 120.0 . . ?
C4_11 C3_11 C2_11 120.0 . . ?
C4_11 C3_11 H3_11 120.0 . . ?
C2_11 C3_11 H3_11 120.0 . . ?
C5_11 C4_11 C3_11 120.0 . . ?
C5_11 C4_11 H4_11 120.0 . . ?
C3_11 C4_11 H4_11 120.0 . . ?
C6_11 C5_11 C4_11 120.0 . . ?
C6_11 C5_11 C10_11 120.0 . . ?
C4_11 C5_11 C10_11 120.0 . . ?
C7_11 C6_11 C5_11 120.0 . . ?
C7_11 C6_11 C1_11 120.0 . . ?
C5_11 C6_11 C1_11 120.0 . . ?
C6_11 C7_11 C8_11 120.0 . . ?
C6_11 C7_11 H7_11 120.0 . . ?
C8_11 C7_11 H7_11 120.0 . . ?
C9_11 C8_11 C7_11 120.0 . . ?
C9_11 C8_11 H8_11 120.0 . . ?
C7_11 C8_11 H8_11 120.0 . . ?
C8_11 C9_11 C10_11 120.0 . . ?
C8_11 C9_11 H9_11 120.0 . . ?
C10_11 C9_11 H9_11 120.0 . . ?
C9_11 C10_11 C5_11 120.0 . . ?
C9_11 C10_11 H10_11 120.0 . . ?
C5_11 C10_11 H10_11 120.0 . . ?
N13_11 C11_11 C1_11 109.9(19) . . ?
N13_11 C11_11 C12_11 103.3(19) . . ?
C1_11 C11_11 C12_11 106.4(18) . . ?
N13_11 C11_11 H11_11 112.3 . . ?
C1_11 C11_11 H11_11 112.3 . . ?
C12_11 C11_11 H11_11 112.3 . . ?
C11_11 C12_11 H12A_11 109.5 . . ?
C11_11 C12_11 H12B_11 109.5 . . ?
H12A_11 C12_11 H12B_11 109.5 . . ?
C11_11 C12_11 H12C_11 109.5 . . ?
H12A_11 C12_11 H12C_11 109.5 . . ?
H12B_11 C12_11 H12C_11 109.5 . . ?
C14_11 N13_11 C11_11 115.2(19) . . ?
C14_11 N13_11 H13_11 122.4 . . ?
C11_11 N13_11 H13_11 122.4 . . ?
O15_11 C14_11 N13_11 118(2) . . ?
O15_11 C14_11 C17_11 121.3(18) . . ?
N13_11 C14_11 C17_11 120.5(19) . . ?
O15_11 C14_11 Eu01 38.5(10) . . ?
N13_11 C14_11 Eu01 156.0(17) . . ?
C17_11 C14_11 Eu01 83.5(10) . . ?
C14_11 O15_11 Eu01 123.1(14) . . ?
C17_11 N16_11 C21_11 120.0 . . ?
C17_11 N16_11 Eu01 116.7(6) . . ?
C21_11 N16_11 Eu01 123.2(7) . . ?
N16_11 C17_11 C18_11 120.0 . . ?
N16_11 C17_11 C14_11 112.9(12) . . ?
C18_11 C17_11 C14_11 127.0(12) . . ?
C17_11 C18_11 C19_11 120.0 . . ?
C17_11 C18_11 H18_11 120.0 . . ?
C19_11 C18_11 H18_11 120.0 . . ?
C18_11 C19_11 C20_11 120.0 . . ?
C18_11 C19_11 H19_11 120.0 . . ?
C20_11 C19_11 H19_11 120.0 . . ?
C21_11 C20_11 C19_11 120.0 . . ?
C21_11 C20_11 H20_11 120.0 . . ?
C19_11 C20_11 H20_11 120.0 . . ?
C26_11 C21_11 C20_11 128.2(11) . . ?
C26_11 C21_11 N16_11 111.0(11) . . ?
C20_11 C21_11 N16_11 120.0 . . ?
N23_11 N22_11 C26_11 108.0 . . ?
N23_11 N22_11 Eu01 128.3(7) . . ?
C26_11 N22_11 Eu01 118.9(7) . . ?
N22_11 N23_11 N24_11 108.0 . . ?
C27_11 N24_11 C25_11 132.5(12) . . ?
C27_11 N24_11 N23_11 118.9(12) . . ?
C25_11 N24_11 N23_11 108.0 . . ?
N24_11 C25_11 C26_11 108.0 . . ?
N24_11 C25_11 H25_11 126.0 . . ?
C26_11 C25_11 H25_11 126.0 . . ?
C21_11 C26_11 N22_11 120.8(11) . . ?
C21_11 C26_11 C25_11 131.2(11) . . ?
N22_11 C26_11 C25_11 108.0 . . ?
N24_11 C27_11 C28_11 119.8(12) . . ?
N24_11 C27_11 C32_11 120.1(12) . . ?
C28_11 C27_11 C32_11 120.0 . . ?
C29_11 C28_11 C27_11 120.0 . . ?
C29_11 C28_11 H28_11 120.0 . . ?
C27_11 C28_11 H28_11 120.0 . . ?
C30_11 C29_11 C28_11 120.0 . . ?
C30_11 C29_11 H29_11 120.0 . . ?
C28_11 C29_11 H29_11 120.0 . . ?
C29_11 C30_11 C31_11 120.0 . . ?
C29_11 C30_11 C33_11 118.6(13) . . ?
C31_11 C30_11 C33_11 120.6(13) . . ?
C32_11 C31_11 C30_11 120.0 . . ?
C32_11 C31_11 H31_11 120.0 . . ?
C30_11 C31_11 H31_11 120.0 . . ?
C31_11 C32_11 C27_11 120.0 . . ?
C31_11 C32_11 H32_11 120.0 . . ?
C27_11 C32_11 H32_11 120.0 . . ?
C34_11 C33_11 C38_11 120.0 . . ?
C34_11 C33_11 C30_11 122.7(15) . . ?
C38_11 C33_11 C30_11 117.1(15) . . ?
C33_11 C34_11 C35_11 120.0 . . ?
C33_11 C34_11 H34_11 120.0 . . ?
C35_11 C34_11 H34_11 120.0 . . ?
C34_11 C35_11 C36_11 120.0 . . ?
C34_11 C35_11 H35_11 120.0 . . ?
C36_11 C35_11 H35_11 120.0 . . ?
C37_11 C36_11 C35_11 120.0 . . ?
C37_11 C36_11 C39_11 117.6(16) . . ?
C35_11 C36_11 C39_11 122.3(16) . . ?
C38_11 C37_11 C36_11 120.0 . . ?
C38_11 C37_11 H37_11 120.0 . . ?
C36_11 C37_11 H37_11 120.0 . . ?
C37_11 C38_11 C33_11 120.0 . . ?
C37_11 C38_11 H38_11 120.0 . . ?
C33_11 C38_11 H38_11 120.0 . . ?
C40_11 C39_11 C44_11 120.0 . . ?
C40_11 C39_11 C36_11 116.3(15) . . ?
C44_11 C39_11 C36_11 123.6(15) . . ?
C39_11 C40_11 C41_11 120.0 . . ?
C39_11 C40_11 H40_11 120.0 . . ?
C41_11 C40_11 H40_11 120.0 . . ?
C42_11 C41_11 C40_11 120.0 . . ?
C42_11 C41_11 H41_11 120.0 . . ?
C40_11 C41_11 H41_11 120.0 . . ?
N47_11 C42_11 C41_11 115.3(14) . . ?
N47_11 C42_11 C43_11 124.4(14) . . ?
C41_11 C42_11 C43_11 120.0 . . ?
C44_11 C43_11 C42_11 120.0 . . ?
C44_11 C43_11 H43_11 120.0 . . ?
C42_11 C43_11 H43_11 120.0 . . ?
C43_11 C44_11 C39_11 120.0 . . ?
C43_11 C44_11 H44_11 120.0 . . ?
C39_11 C44_11 H44_11 120.0 . . ?
C49_11 N45_11 N46_11 108.0 . . ?
C49_11 N45_11 Eu02 121.2(8) . . ?
N46_11 N45_11 Eu02 128.5(8) . . ?
N47_11 N46_11 N45_11 108.0 . . ?
C42_11 N47_11 N46_11 121.0(14) . . ?
C42_11 N47_11 C48_11 129.4(14) . . ?
N46_11 N47_11 C48_11 108.0 . . ?
N47_11 C48_11 C49_11 108.0 . . ?
N47_11 C48_11 H48_11 126.0 . . ?
C49_11 C48_11 H48_11 126.0 . . ?
C51_11 C49_11 N45_11 120.2(13) . . ?
C51_11 C49_11 C48_11 129.9(12) . . ?
N45_11 C49_11 C48_11 108.0 . . ?
C51_11 N50_11 C55_11 120.0 . . ?
C51_11 N50_11 Eu02 124.0(6) . . ?
C55_11 N50_11 Eu02 116.0(6) . . ?
C49_11 C51_11 N50_11 113.6(12) . . ?
C49_11 C51_11 C52_11 126.4(12) . . ?
N50_11 C51_11 C52_11 120.0 . . ?
C53_11 C52_11 C51_11 120.0 . . ?
C53_11 C52_11 H52_11 120.0 . . ?
C51_11 C52_11 H52_11 120.0 . . ?
C52_11 C53_11 C54_11 120.0 . . ?
C52_11 C53_11 H53_11 120.0 . . ?
C54_11 C53_11 H53_11 120.0 . . ?
C55_11 C54_11 C53_11 120.0 . . ?
C55_11 C54_11 H54_11 120.0 . . ?
C53_11 C54_11 H54_11 120.0 . . ?
C54_11 C55_11 N50_11 120.0 . . ?
C54_11 C55_11 C56_11 128.0(13) . . ?
N50_11 C55_11 C56_11 112.0(13) . . ?
O57_11 C56_11 N58_11 119(2) . . ?
O57_11 C56_11 C55_11 120.0(19) . . ?
N58_11 C56_11 C55_11 121(2) . . ?
O57_11 C56_11 Eu02 35.3(11) . . ?
N58_11 C56_11 Eu02 154.1(19) . . ?
C55_11 C56_11 Eu02 84.8(10) . . ?
C56_11 O57_11 Eu02 126.6(15) . . ?
C56_11 N58_11 C59_11 116(2) . . ?
N58_11 C59_11 C70_11 99.5(17) . . ?
N58_11 C59_11 C69_11 144.2(15) . . ?
C70_11 C59_11 C69_11 110(2) . . ?
N58_11 C59_11 H59_11 97.6 . . ?
C70_11 C59_11 H59_11 97.6 . . ?
C69_11 C59_11 H59_11 97.6 . . ?
C61_11 C60_11 C65_11 120.0 . . ?
C61_11 C60_11 H60_11 120.0 . . ?
C65_11 C60_11 H60_11 120.0 . . ?
C60_11 C61_11 C62_11 120.0 . . ?
C60_11 C61_11 H61_11 120.0 . . ?
C62_11 C61_11 H61_11 120.0 . . ?
C63_11 C62_11 C61_11 120.0 . . ?
C63_11 C62_11 H62_11 120.0 . . ?
C61_11 C62_11 H62_11 120.0 . . ?
C62_11 C63_11 C64_11 120.0 . . ?
C62_11 C63_11 H63_11 120.0 . . ?
C64_11 C63_11 H63_11 120.0 . . ?
C65_11 C64_11 C63_11 120.0 . . ?
C65_11 C64_11 C69_11 120.0 . . ?
C63_11 C64_11 C69_11 120.0 . . ?
C64_11 C65_11 C66_11 120.0 . . ?
C64_11 C65_11 C60_11 120.0 . . ?
C66_11 C65_11 C60_11 120.0 . . ?
C67_11 C66_11 C65_11 120.0 . . ?
C67_11 C66_11 H66_11 120.0 . . ?
C65_11 C66_11 H66_11 120.0 . . ?
C68_11 C67_11 C66_11 120.0 . . ?
C68_11 C67_11 H67_11 120.0 . . ?
C66_11 C67_11 H67_11 120.0 . . ?
C67_11 C68_11 C69_11 120.0 . . ?
C67_11 C68_11 H68_11 120.0 . . ?
C69_11 C68_11 H68_11 120.0 . . ?
C68_11 C69_11 C64_11 120.0 . . ?
C68_11 C69_11 C59_11 122.6(7) . . ?
C64_11 C69_11 C59_11 117.2(7) . . ?
C59_11 C70_11 H70A_11 109.5 . . ?
C59_11 C70_11 H70B_11 109.5 . . ?
H70A_11 C70_11 H70B_11 109.5 . . ?
C59_11 C70_11 H70C_11 109.5 . . ?
H70A_11 C70_11 H70C_11 109.5 . . ?
H70B_11 C70_11 H70C_11 109.5 . . ?
C2_12 C1_12 C6_12 120.0 . . ?
C2_12 C1_12 C11_12 117.0(14) . . ?
C6_12 C1_12 C11_12 122.8(13) . . ?
C1_12 C2_12 C3_12 120.0 . . ?
C1_12 C2_12 H2_12 120.0 . . ?
C3_12 C2_12 H2_12 120.0 . . ?
C4_12 C3_12 C2_12 120.0 . . ?
C4_12 C3_12 H3_12 120.0 . . ?
C2_12 C3_12 H3_12 120.0 . . ?
C5_12 C4_12 C3_12 120.0 . . ?
C5_12 C4_12 H4_12 120.0 . . ?
C3_12 C4_12 H4_12 120.0 . . ?
C4_12 C5_12 C6_12 120.0 . . ?
C4_12 C5_12 C10_12 120.0 . . ?
C6_12 C5_12 C10_12 120.0 . . ?
C7_12 C6_12 C5_12 120.0 . . ?
C7_12 C6_12 C1_12 120.0 . . ?
C5_12 C6_12 C1_12 120.0 . . ?
C8_12 C7_12 C6_12 120.0 . . ?
C8_12 C7_12 H7_12 120.0 . . ?
C6_12 C7_12 H7_12 120.0 . . ?
C9_12 C8_12 C7_12 120.0 . . ?
C9_12 C8_12 H8_12 120.0 . . ?
C7_12 C8_12 H8_12 120.0 . . ?
C8_12 C9_12 C10_12 120.0 . . ?
C8_12 C9_12 H9_12 120.0 . . ?
C10_12 C9_12 H9_12 120.0 . . ?
C9_12 C10_12 C5_12 120.0 . . ?
C9_12 C10_12 H10_12 120.0 . . ?
C5_12 C10_12 H10_12 120.0 . . ?
N13_12 C11_12 C1_12 115(2) . . ?
N13_12 C11_12 C12_12 107.4(19) . . ?
C1_12 C11_12 C12_12 116(2) . . ?
N13_12 C11_12 H11_12 106.1 . . ?
C1_12 C11_12 H11_12 106.1 . . ?
C12_12 C11_12 H11_12 106.1 . . ?
C11_12 C12_12 H12A_12 109.5 . . ?
C11_12 C12_12 H12B_12 109.5 . . ?
H12A_12 C12_12 H12B_12 109.5 . . ?
C11_12 C12_12 H12C_12 109.5 . . ?
H12A_12 C12_12 H12C_12 109.5 . . ?
H12B_12 C12_12 H12C_12 109.5 . . ?
C14_12 N13_12 C11_12 121(2) . . ?
C14_12 N13_12 H13_12 119.4 . . ?
C11_12 N13_12 H13_12 119.4 . . ?
O15_12 C14_12 N13_12 120(2) . . ?
O15_12 C14_12 C17_12 118(2) . . ?
N13_12 C14_12 C17_12 123(2) . . ?
O15_12 C14_12 Eu02 34.2(10) . . ?
N13_12 C14_12 Eu02 152.9(18) . . ?
C17_12 C14_12 Eu02 83.8(12) . . ?
C14_12 O15_12 Eu02 127.6(14) . . ?
C17_12 N16_12 C21_12 120.0 . . ?
C17_12 N16_12 Eu02 117.2(7) . . ?
C21_12 N16_12 Eu02 122.5(7) . . ?
C18_12 C17_12 N16_12 120.0 . . ?
C18_12 C17_12 C14_12 127.2(14) . . ?
N16_12 C17_12 C14_12 112.7(14) . . ?
C19_12 C18_12 C17_12 120.0 . . ?
C19_12 C18_12 H18_12 120.0 . . ?
C17_12 C18_12 H18_12 120.0 . . ?
C18_12 C19_12 C20_12 120.0 . . ?
C18_12 C19_12 H19_12 120.0 . . ?
C20_12 C19_12 H19_12 120.0 . . ?
C21_12 C20_12 C19_12 120.0 . . ?
C21_12 C20_12 H20_12 120.0 . . ?
C19_12 C20_12 H20_12 120.0 . . ?
C26_12 C21_12 C20_12 126.2(11) . . ?
C26_12 C21_12 N16_12 113.8(11) . . ?
C20_12 C21_12 N16_12 120.0 . . ?
N23_12 N22_12 C26_12 108.0 . . ?
N23_12 N22_12 Eu02 126.5(8) . . ?
C26_12 N22_12 Eu02 123.6(8) . . ?
N22_12 N23_12 N24_12 108.0 . . ?
C27_12 N24_12 N23_12 121.4(13) . . ?
C27_12 N24_12 C25_12 130.6(13) . . ?
N23_12 N24_12 C25_12 108.0 . . ?
C26_12 C25_12 N24_12 108.0 . . ?
C26_12 C25_12 H25_12 126.0 . . ?
N24_12 C25_12 H25_12 126.0 . . ?
C21_12 C26_12 C25_12 133.6(12) . . ?
C21_12 C26_12 N22_12 117.3(12) . . ?
C25_12 C26_12 N22_12 108.0 . . ?
N24_12 C27_12 C28_12 118.6(13) . . ?
N24_12 C27_12 C32_12 117.5(13) . . ?
C28_12 C27_12 C32_12 120.0 . . ?
C29_12 C28_12 C27_12 120.0 . . ?
C29_12 C28_12 H28_12 120.0 . . ?
C27_12 C28_12 H28_12 120.0 . . ?
C28_12 C29_12 C30_12 120.0 . . ?
C28_12 C29_12 H29_12 120.0 . . ?
C30_12 C29_12 H29_12 120.0 . . ?
C29_12 C30_12 C31_12 120.0 . . ?
C29_12 C30_12 C33_12 125.8(14) . . ?
C31_12 C30_12 C33_12 114.1(14) . . ?
C32_12 C31_12 C30_12 120.0 . . ?
C32_12 C31_12 H31_12 120.0 . . ?
C30_12 C31_12 H31_12 120.0 . . ?
C31_12 C32_12 C27_12 120.0 . . ?
C31_12 C32_12 H32_12 120.0 . . ?
C27_12 C32_12 H32_12 120.0 . . ?
C34_12 C33_12 C38_12 120.0 . . ?
C34_12 C33_12 C30_12 118.7(13) . . ?
C38_12 C33_12 C30_12 121.2(13) . . ?
C35_12 C34_12 C33_12 120.0 . . ?
C35_12 C34_12 H34_12 120.0 . . ?
C33_12 C34_12 H34_12 120.0 . . ?
C34_12 C35_12 C36_12 120.0 . . ?
C34_12 C35_12 H35_12 120.0 . . ?
C36_12 C35_12 H35_12 120.0 . . ?
C37_12 C36_12 C35_12 120.0 . . ?
C37_12 C36_12 C39_12 119.8(7) . . ?
C35_12 C36_12 C39_12 119.8(7) . . ?
C36_12 C37_12 C38_12 120.0 . . ?
C36_12 C37_12 H37_12 120.0 . . ?
C38_12 C37_12 H37_12 120.0 . . ?
C37_12 C38_12 C33_12 120.0 . . ?
C37_12 C38_12 H38_12 120.0 . . ?
C33_12 C38_12 H38_12 120.0 . . ?
C40_12 C39_12 C44_12 120.0 . . ?
C40_12 C39_12 C36_12 117.8(6) . . ?
C44_12 C39_12 C36_12 121.5(6) . . ?
C41_12 C40_12 C39_12 120.0 . . ?
C41_12 C40_12 H40_12 120.0 . . ?
C39_12 C40_12 H40_12 120.0 . . ?
C40_12 C41_12 C42_12 120.0 . . ?
C40_12 C41_12 H41_12 120.0 . . ?
C42_12 C41_12 H41_12 120.0 . . ?
C43_12 C42_12 C41_12 120.0 . . ?
C43_12 C42_12 N47_12 117.0(11) . . ?
C41_12 C42_12 N47_12 120.1(10) . . ?
C44_12 C43_12 C42_12 120.0 . . ?
C44_12 C43_12 H43_12 120.0 . . ?
C42_12 C43_12 H43_12 120.0 . . ?
C43_12 C44_12 C39_12 120.0 . . ?
C43_12 C44_12 H44_12 120.0 . . ?
C39_12 C44_12 H44_12 120.0 . . ?
N46_12 N45_12 C49_12 108.0 . . ?
N46_12 N45_12 Eu01 127.5(7) . . ?
C49_12 N45_12 Eu01 122.4(7) . . ?
N45_12 N46_12 N47_12 108.0 . . ?
C48_12 N47_12 N46_12 108.0 . . ?
C48_12 N47_12 C42_12 132.1(11) . . ?
N46_12 N47_12 C42_12 119.3(11) . . ?
C49_12 C48_12 N47_12 108.0 . . ?
C49_12 C48_12 H48_12 126.0 . . ?
N47_12 C48_12 H48_12 126.0 . . ?
C51_12 C49_12 C48_12 134.9(11) . . ?
C51_12 C49_12 N45_12 117.1(11) . . ?
C48_12 C49_12 N45_12 108.0 . . ?
C51_12 N50_12 C55_12 120.0 . . ?
C51_12 N50_12 Eu01 120.9(7) . . ?
C55_12 N50_12 Eu01 118.7(6) . . ?
C49_12 C51_12 N50_12 114.2(11) . . ?
C49_12 C51_12 C52_12 124.9(11) . . ?
N50_12 C51_12 C52_12 120.0 . . ?
C53_12 C52_12 C51_12 120.0 . . ?
C53_12 C52_12 H52_12 120.0 . . ?
C51_12 C52_12 H52_12 120.0 . . ?
C52_12 C53_12 C54_12 120.0 . . ?
C52_12 C53_12 H53_12 120.0 . . ?
C54_12 C53_12 H53_12 120.0 . . ?
C55_12 C54_12 C53_12 120.0 . . ?
C55_12 C54_12 H54_12 120.0 . . ?
C53_12 C54_12 H54_12 120.0 . . ?
C54_12 C55_12 N50_12 120.0 . . ?
C54_12 C55_12 C56_12 132.3(13) . . ?
N50_12 C55_12 C56_12 107.6(13) . . ?
O57_12 C56_12 N58_12 126(2) . . ?
O57_12 C56_12 C55_12 122.0(19) . . ?
N58_12 C56_12 C55_12 112.3(19) . . ?
O57_12 C56_12 Eu01 34.3(10) . . ?
N58_12 C56_12 Eu01 160.0(16) . . ?
C55_12 C56_12 Eu01 87.7(11) . . ?
C56_12 O57_12 Eu01 128.7(14) . . ?
C56_12 N58_12 C59_12 114.3(19) . . ?
C56_12 N58_12 H58_12 122.8 . . ?
C59_12 N58_12 H58_12 122.8 . . ?
C60_12 C59_12 C70_12 122(2) . . ?
C60_12 C59_12 N58_12 108.9(19) . . ?
C70_12 C59_12 N58_12 103.2(19) . . ?
C60_12 C59_12 H59_12 107.3 . . ?
C70_12 C59_12 H59_12 107.3 . . ?
N58_12 C59_12 H59_12 107.3 . . ?
C61_12 C60_12 C65_12 120.0 . . ?
C61_12 C60_12 C59_12 118.6(14) . . ?
C65_12 C60_12 C59_12 121.0(14) . . ?
C60_12 C61_12 C62_12 120.0 . . ?
C60_12 C61_12 H61_12 120.0 . . ?
C62_12 C61_12 H61_12 120.0 . . ?
C63_12 C62_12 C61_12 120.0 . . ?
C63_12 C62_12 H62_12 120.0 . . ?
C61_12 C62_12 H62_12 120.0 . . ?
C64_12 C63_12 C62_12 120.0 . . ?
C64_12 C63_12 H63_12 120.0 . . ?
C62_12 C63_12 H63_12 120.0 . . ?
C63_12 C64_12 C65_12 120.0 . . ?
C63_12 C64_12 C69_12 120.0 . . ?
C65_12 C64_12 C69_12 120.0 . . ?
C64_12 C65_12 C66_12 120.0 . . ?
C64_12 C65_12 C60_12 120.0 . . ?
C66_12 C65_12 C60_12 120.0 . . ?
C67_12 C66_12 C65_12 120.0 . . ?
C67_12 C66_12 H66_12 120.0 . . ?
C65_12 C66_12 H66_12 120.0 . . ?
C66_12 C67_12 C68_12 120.0 . . ?
C66_12 C67_12 H67_12 120.0 . . ?
C68_12 C67_12 H67_12 120.0 . . ?
C67_12 C68_12 C69_12 120.0 . . ?
C67_12 C68_12 H68_12 120.0 . . ?
C69_12 C68_12 H68_12 120.0 . . ?
C68_12 C69_12 C64_12 120.0 . . ?
C68_12 C69_12 H69_12 120.0 . . ?
C64_12 C69_12 H69_12 120.0 . . ?
C59_12 C70_12 H70A_12 109.5 . . ?
C59_12 C70_12 H70B_12 109.5 . . ?
H70A_12 C70_12 H70B_12 109.5 . . ?
C59_12 C70_12 H70C_12 109.5 . . ?
H70A_12 C70_12 H70C_12 109.5 . . ?
H70B_12 C70_12 H70C_12 109.5 . . ?
C2_13 C1_13 C6_13 120.0 . . ?
C2_13 C1_13 C11_13 117.4(12) . . ?
C6_13 C1_13 C11_13 122.6(12) . . ?
C1_13 C2_13 C3_13 120.0 . . ?
C1_13 C2_13 H2_13 120.0 . . ?
C3_13 C2_13 H2_13 120.0 . . ?
C2_13 C3_13 C4_13 120.0 . . ?
C2_13 C3_13 H3_13 120.0 . . ?
C4_13 C3_13 H3_13 120.0 . . ?
C3_13 C4_13 C5_13 120.0 . . ?
C3_13 C4_13 H4_13 120.0 . . ?
C5_13 C4_13 H4_13 120.0 . . ?
C6_13 C5_13 C4_13 120.0 . . ?
C6_13 C5_13 C10_13 120.0 . . ?
C4_13 C5_13 C10_13 120.0 . . ?
C5_13 C6_13 C7_13 120.0 . . ?
C5_13 C6_13 C1_13 120.0 . . ?
C7_13 C6_13 C1_13 120.0 . . ?
C8_13 C7_13 C6_13 120.0 . . ?
C8_13 C7_13 H7_13 120.0 . . ?
C6_13 C7_13 H7_13 120.0 . . ?
C7_13 C8_13 C9_13 120.0 . . ?
C7_13 C8_13 H8_13 120.0 . . ?
C9_13 C8_13 H8_13 120.0 . . ?
C8_13 C9_13 C10_13 120.0 . . ?
C8_13 C9_13 H9_13 120.0 . . ?
C10_13 C9_13 H9_13 120.0 . . ?
C9_13 C10_13 C5_13 120.0 . . ?
C9_13 C10_13 H10_13 120.0 . . ?
C5_13 C10_13 H10_13 120.0 . . ?
C1_13 C11_13 N13_13 113.9(17) . . ?
C1_13 C11_13 C12_13 107.7(19) . . ?
N13_13 C11_13 C12_13 115.5(18) . . ?
C1_13 C11_13 H11_13 106.4 . . ?
N13_13 C11_13 H11_13 106.4 . . ?
C12_13 C11_13 H11_13 106.4 . . ?
C11_13 C12_13 H12A_13 109.5 . . ?
C11_13 C12_13 H12B_13 109.5 . . ?
H12A_13 C12_13 H12B_13 109.5 . . ?
C11_13 C12_13 H12C_13 109.5 . . ?
H12A_13 C12_13 H12C_13 109.5 . . ?
H12B_13 C12_13 H12C_13 109.5 . . ?
C14_13 N13_13 C11_13 116.9(18) . . ?
C14_13 N13_13 H13_13 121.6 . . ?
C11_13 N13_13 H13_13 121.5 . . ?
O15_13 C14_13 N13_13 123(2) . . ?
O15_13 C14_13 C17_13 127(2) . . ?
N13_13 C14_13 C17_13 110.4(18) . . ?
O15_13 C14_13 Eu01 39.1(11) . . ?
N13_13 C14_13 Eu01 157.8(15) . . ?
C17_13 C14_13 Eu01 89.4(11) . . ?
C14_13 O15_13 Eu01 122.9(15) . . ?
C17_13 N16_13 C21_13 120.0 . . ?
C17_13 N16_13 Eu01 118.5(6) . . ?
C21_13 N16_13 Eu01 121.0(6) . . ?
N16_13 C17_13 C18_13 120.0 . . ?
N16_13 C17_13 C14_13 105.3(12) . . ?
C18_13 C17_13 C14_13 134.7(12) . . ?
C19_13 C18_13 C17_13 120.0 . . ?
C19_13 C18_13 H18_13 120.0 . . ?
C17_13 C18_13 H18_13 120.0 . . ?
C18_13 C19_13 C20_13 120.0 . . ?
C18_13 C19_13 H19_13 120.0 . . ?
C20_13 C19_13 H19_13 120.0 . . ?
C21_13 C20_13 C19_13 120.0 . . ?
C21_13 C20_13 H20_13 120.0 . . ?
C19_13 C20_13 H20_13 120.0 . . ?
C26_13 C21_13 C20_13 122.9(11) . . ?
C26_13 C21_13 N16_13 116.9(11) . . ?
C20_13 C21_13 N16_13 120.0 . . ?
N23_13 N22_13 C26_13 108.0 . . ?
N23_13 N22_13 Eu01 129.8(7) . . ?
C26_13 N22_13 Eu01 119.3(8) . . ?
N24_13 N23_13 N22_13 108.0 . . ?
C27_13 N24_13 N23_13 116.1(13) . . ?
C27_13 N24_13 C25_13 135.2(13) . . ?
N23_13 N24_13 C25_13 108.0 . . ?
N24_13 C25_13 C26_13 108.0 . . ?
N24_13 C25_13 H25_13 126.0 . . ?
C26_13 C25_13 H25_13 126.0 . . ?
C21_13 C26_13 N22_13 117.6(12) . . ?
C21_13 C26_13 C25_13 134.3(12) . . ?
N22_13 C26_13 C25_13 108.0 . . ?
N24_13 C27_13 C28_13 116.5(13) . . ?
N24_13 C27_13 C32_13 123.3(13) . . ?
C28_13 C27_13 C32_13 120.0 . . ?
C29_13 C28_13 C27_13 120.0 . . ?
C29_13 C28_13 H28_13 120.0 . . ?
C27_13 C28_13 H28_13 120.0 . . ?
C28_13 C29_13 C30_13 120.0 . . ?
C28_13 C29_13 H29_13 120.0 . . ?
C30_13 C29_13 H29_13 120.0 . . ?
C31_13 C30_13 C29_13 120.0 . . ?
C31_13 C30_13 C33_13 117.6(14) . . ?
C29_13 C30_13 C33_13 121.5(13) . . ?
C32_13 C31_13 C30_13 120.0 . . ?
C32_13 C31_13 H31_13 120.0 . . ?
C30_13 C31_13 H31_13 120.0 . . ?
C31_13 C32_13 C27_13 120.0 . . ?
C31_13 C32_13 H32_13 120.0 . . ?
C27_13 C32_13 H32_13 120.0 . . ?
C34_13 C33_13 C38_13 120.0 . . ?
C34_13 C33_13 C30_13 119.3(15) . . ?
C38_13 C33_13 C30_13 120.1(15) . . ?
C33_13 C34_13 C35_13 120.0 . . ?
C33_13 C34_13 H34_13 120.0 . . ?
C35_13 C34_13 H34_13 120.0 . . ?
C36_13 C35_13 C34_13 120.0 . . ?
C36_13 C35_13 H35_13 120.0 . . ?
C34_13 C35_13 H35_13 120.0 . . ?
C37_13 C36_13 C35_13 120.0 . . ?
C37_13 C36_13 C39_13 117.6(14) . . ?
C35_13 C36_13 C39_13 121.5(14) . . ?
C36_13 C37_13 C38_13 120.0 . . ?
C36_13 C37_13 H37_13 120.0 . . ?
C38_13 C37_13 H37_13 120.0 . . ?
C37_13 C38_13 C33_13 120.0 . . ?
C37_13 C38_13 H38_13 120.0 . . ?
C33_13 C38_13 H38_13 120.0 . . ?
C40_13 C39_13 C44_13 120.0 . . ?
C40_13 C39_13 C36_13 114.6(13) . . ?
C44_13 C39_13 C36_13 125.4(13) . . ?
C41_13 C40_13 C39_13 120.0 . . ?
C41_13 C40_13 H40_13 120.0 . . ?
C39_13 C40_13 H40_13 120.0 . . ?
C42_13 C41_13 C40_13 120.0 . . ?
C42_13 C41_13 H41_13 120.0 . . ?
C40_13 C41_13 H41_13 120.0 . . ?
N47_13 C42_13 C41_13 118.9(13) . . ?
N47_13 C42_13 C43_13 119.5(13) . . ?
C41_13 C42_13 C43_13 120.0 . . ?
C44_13 C43_13 C42_13 120.0 . . ?
C44_13 C43_13 H43_13 120.0 . . ?
C42_13 C43_13 H43_13 120.0 . . ?
C43_13 C44_13 C39_13 120.0 . . ?
C43_13 C44_13 H44_13 120.0 . . ?
C39_13 C44_13 H44_13 120.0 . . ?
C49_13 N45_13 N46_13 108.0 . . ?
C49_13 N45_13 Eu02 121.4(7) . . ?
N46_13 N45_13 Eu02 128.5(7) . . ?
N47_13 N46_13 N45_13 108.0 . . ?
C42_13 N47_13 N46_13 119.8(12) . . ?
C42_13 N47_13 C48_13 131.7(13) . . ?
N46_13 N47_13 C48_13 108.0 . . ?
C49_13 C48_13 N47_13 108.0 . . ?
C49_13 C48_13 H48_13 126.0 . . ?
N47_13 C48_13 H48_13 126.0 . . ?
C51_13 C49_13 N45_13 120.7(11) . . ?
C51_13 C49_13 C48_13 130.8(12) . . ?
N45_13 C49_13 C48_13 108.0 . . ?
C51_13 N50_13 C55_13 120.0 . . ?
C51_13 N50_13 Eu02 122.1(6) . . ?
C55_13 N50_13 Eu02 117.7(6) . . ?
C49_13 C51_13 N50_13 112.4(11) . . ?
C49_13 C51_13 C52_13 127.2(11) . . ?
N50_13 C51_13 C52_13 120.0 . . ?
C53_13 C52_13 C51_13 120.0 . . ?
C53_13 C52_13 H52_13 120.0 . . ?
C51_13 C52_13 H52_13 120.0 . . ?
C52_13 C53_13 C54_13 120.0 . . ?
C52_13 C53_13 H53_13 120.0 . . ?
C54_13 C53_13 H53_13 120.0 . . ?
C55_13 C54_13 C53_13 120.0 . . ?
C55_13 C54_13 H54_13 120.0 . . ?
C53_13 C54_13 H54_13 120.0 . . ?
C54_13 C55_13 N50_13 120.0 . . ?
C54_13 C55_13 C56_13 127.2(14) . . ?
N50_13 C55_13 C56_13 112.6(14) . . ?
O57_13 C56_13 N58_13 122(2) . . ?
O57_13 C56_13 C55_13 119(2) . . ?
N58_13 C56_13 C55_13 118(2) . . ?
C56_13 O57_13 Eu02 127.8(15) . . ?
C56_13 N58_13 C59_13 128(2) . . ?
C56_13 N58_13 H58_13 116.2 . . ?
C59_13 N58_13 H58_13 116.2 . . ?
N58_13 C59_13 C60_13 121.5(19) . . ?
N58_13 C59_13 C70_13 117(2) . . ?
C60_13 C59_13 C70_13 116(2) . . ?
N58_13 C59_13 H59_13 97.5 . . ?
C60_13 C59_13 H59_13 97.5 . . ?
C70_13 C59_13 H59_13 97.5 . . ?
C61_13 C60_13 C65_13 120.0 . . ?
C61_13 C60_13 C59_13 110.0(15) . . ?
C65_13 C60_13 C59_13 129.8(14) . . ?
C60_13 C61_13 C62_13 120.0 . . ?
C60_13 C61_13 H61_13 120.0 . . ?
C62_13 C61_13 H61_13 120.0 . . ?
C63_13 C62_13 C61_13 120.0 . . ?
C63_13 C62_13 H62_13 120.0 . . ?
C61_13 C62_13 H62_13 120.0 . . ?
C64_13 C63_13 C62_13 120.0 . . ?
C64_13 C63_13 H63_13 120.0 . . ?
C62_13 C63_13 H63_13 120.0 . . ?
C63_13 C64_13 C65_13 120.0 . . ?
C63_13 C64_13 C69_13 120.0 . . ?
C65_13 C64_13 C69_13 120.0 . . ?
C66_13 C65_13 C64_13 120.0 . . ?
C66_13 C65_13 C60_13 120.0 . . ?
C64_13 C65_13 C60_13 120.0 . . ?
C65_13 C66_13 C67_13 120.0 . . ?
C65_13 C66_13 H66_13 120.0 . . ?
C67_13 C66_13 H66_13 120.0 . . ?
C68_13 C67_13 C66_13 120.0 . . ?
C68_13 C67_13 H67_13 120.0 . . ?
C66_13 C67_13 H67_13 120.0 . . ?
C69_13 C68_13 C67_13 120.0 . . ?
C69_13 C68_13 H68_13 120.0 . . ?
C67_13 C68_13 H68_13 120.0 . . ?
C68_13 C69_13 C64_13 120.0 . . ?
C68_13 C69_13 H69_13 120.0 . . ?
C64_13 C69_13 H69_13 120.0 . . ?
C59_13 C70_13 H70A_13 109.5 . . ?
C59_13 C70_13 H70B_13 109.5 . . ?
H70A_13 C70_13 H70B_13 109.5 . . ?
C59_13 C70_13 H70C_13 109.5 . . ?
H70A_13 C70_13 H70C_13 109.5 . . ?
H70B_13 C70_13 H70C_13 109.5 . . ?

loop_
_geom_bond_atom_site_label_1
_geom_bond_atom_site_label_2
_geom_bond_distance
_geom_bond_site_symmetry_2
_geom_bond_publ_flag
Eu01 O57_12 2.304(16) . ?
Eu01 O15_13 2.345(13) . ?
Eu01 O15_11 2.413(14) . ?
Eu01 N45_12 2.465(9) . ?
Eu01 N22_11 2.488(10) . ?
Eu01 N16_11 2.557(8) . ?
Eu01 N16_13 2.562(9) . ?
Eu01 N22_13 2.567(10) . ?
Eu01 N50_12 2.570(10) . ?
Eu01 C14_13 3.12(2) . ?
Eu01 C56_12 3.19(2) . ?
Eu01 C14_11 3.25(2) . ?
Eu02 O15_12 2.324(15) . ?
Eu02 O57_11 2.320(14) . ?
Eu02 O57_13 2.425(16) . ?
Eu02 N22_12 2.453(10) . ?
Eu02 N45_13 2.495(8) . ?
Eu02 N45_11 2.536(11) . ?
Eu02 N16_12 2.563(10) . ?
Eu02 N50_11 2.582(9) . ?
Eu02 N50_13 2.618(10) . ?
Eu02 C56_11 3.22(2) . ?
Eu02 C14_12 3.27(3) . ?
C1_11 C2_11 1.3900 . ?
C1_11 C6_11 1.3900 . ?
C1_11 C11_11 1.57(3) . ?
C2_11 C3_11 1.3900 . ?
C2_11 H2_11 0.9300 . ?
C3_11 C4_11 1.3900 . ?
C3_11 H3_11 0.9300 . ?
C4_11 C5_11 1.3900 . ?
C4_11 H4_11 0.9300 . ?
C5_11 C6_11 1.3900 . ?
C5_11 C10_11 1.3900 . ?
C6_11 C7_11 1.3900 . ?
C7_11 C8_11 1.3900 . ?
C7_11 H7_11 0.9300 . ?
C8_11 C9_11 1.3900 . ?
C8_11 H8_11 0.9300 . ?
C9_11 C10_11 1.3900 . ?
C9_11 H9_11 0.9300 . ?
C10_11 H10_11 0.9300 . ?
C11_11 N13_11 1.53(3) . ?
C11_11 C12_11 1.69(3) . ?
C11_11 H11_11 0.9800 . ?
C12_11 H12A_11 0.9600 . ?
C12_11 H12B_11 0.9600 . ?
C12_11 H12C_11 0.9600 . ?
N13_11 C14_11 1.32(3) . ?
N13_11 H13_11 0.8600 . ?
C14_11 O15_11 1.23(2) . ?
C14_11 C17_11 1.48(2) . ?
N16_11 C17_11 1.3900 . ?
N16_11 C21_11 1.3900 . ?
C17_11 C18_11 1.3900 . ?
C18_11 C19_11 1.3900 . ?
C18_11 H18_11 0.9300 . ?
C19_11 C20_11 1.3900 . ?
C19_11 H19_11 0.9300 . ?
C20_11 C21_11 1.3900 . ?
C20_11 H20_11 0.9300 . ?
C21_11 C26_11 1.348(13) . ?
N22_11 N23_11 1.4200 . ?
N22_11 C26_11 1.4200 . ?
N23_11 N24_11 1.4200 . ?
N24_11 C27_11 1.364(13) . ?
N24_11 C25_11 1.4200 . ?
C25_11 C26_11 1.4200 . ?
C25_11 H25_11 0.9300 . ?
C27_11 C28_11 1.3900 . ?
C27_11 C32_11 1.3900 . ?
C28_11 C29_11 1.3900 . ?
C28_11 H28_11 0.9300 . ?
C29_11 C30_11 1.3900 . ?
C29_11 H29_11 0.9300 . ?
C30_11 C31_11 1.3900 . ?
C30_11 C33_11 1.603(15) . ?
C31_11 C32_11 1.3900 . ?
C31_11 H31_11 0.9300 . ?
C32_11 H32_11 0.9300 . ?
C33_11 C34_11 1.3900 . ?
C33_11 C38_11 1.3900 . ?
C34_11 C35_11 1.3900 . ?
C34_11 H34_11 0.9300 . ?
C35_11 C36_11 1.3900 . ?
C35_11 H35_11 0.9300 . ?
C36_11 C37_11 1.3900 . ?
C36_11 C39_11 1.515(16) . ?
C37_11 C38_11 1.3900 . ?
C37_11 H37_11 0.9300 . ?
C38_11 H38_11 0.9300 . ?
C39_11 C40_11 1.3900 . ?
C39_11 C44_11 1.3900 . ?
C40_11 C41_11 1.3900 . ?
C40_11 H40_11 0.9300 . ?
C41_11 C42_11 1.3900 . ?
C41_11 H41_11 0.9300 . ?
C42_11 N47_11 1.325(14) . ?
C42_11 C43_11 1.3900 . ?
C43_11 C44_11 1.3900 . ?
C43_11 H43_11 0.9300 . ?
C44_11 H44_11 0.9300 . ?
N45_11 C49_11 1.4200 . ?
N45_11 N46_11 1.4200 . ?
N46_11 N47_11 1.4200 . ?
N47_11 C48_11 1.4200 . ?
C48_11 C49_11 1.4200 . ?
C48_11 H48_11 0.9300 . ?
C49_11 C51_11 1.327(14) . ?
N50_11 C51_11 1.3900 . ?
N50_11 C55_11 1.3900 . ?
C51_11 C52_11 1.3900 . ?
C52_11 C53_11 1.3900 . ?
C52_11 H52_11 0.9300 . ?
C53_11 C54_11 1.3900 . ?
C53_11 H53_11 0.9300 . ?
C54_11 C55_11 1.3900 . ?
C54_11 H54_11 0.9300 . ?
C55_11 C56_11 1.50(3) . ?
C56_11 O57_11 1.25(3) . ?
C56_11 N58_11 1.35(3) . ?
N58_11 C59_11 1.57(3) . ?
C59_11 C70_11 1.67(2) . ?
C59_11 C69_11 1.69(2) . ?
C59_11 H59_11 0.9800 . ?
C60_11 C61_11 1.3900 . ?
C60_11 C65_11 1.3900 . ?
C60_11 H60_11 0.9300 . ?
C61_11 C62_11 1.3900 . ?
C61_11 H61_11 0.9300 . ?
C62_11 C63_11 1.3900 . ?
C62_11 H62_11 0.9300 . ?
C63_11 C64_11 1.3900 . ?
C63_11 H63_11 0.9300 . ?
C64_11 C65_11 1.3900 . ?
C64_11 C69_11 1.3900 . ?
C65_11 C66_11 1.3900 . ?
C66_11 C67_11 1.3900 . ?
C66_11 H66_11 0.9300 . ?
C67_11 C68_11 1.3900 . ?
C67_11 H67_11 0.9300 . ?
C68_11 C69_11 1.3900 . ?
C68_11 H68_11 0.9300 . ?
C70_11 H70A_11 0.9600 . ?
C70_11 H70B_11 0.9600 . ?
C70_11 H70C_11 0.9600 . ?
C1_12 C2_12 1.3900 . ?
C1_12 C6_12 1.3900 . ?
C1_12 C11_12 1.45(3) . ?
C2_12 C3_12 1.3900 . ?
C2_12 H2_12 0.9300 . ?
C3_12 C4_12 1.3900 . ?
C3_12 H3_12 0.9300 . ?
C4_12 C5_12 1.3900 . ?
C4_12 H4_12 0.9300 . ?
C5_12 C6_12 1.3900 . ?
C5_12 C10_12 1.3900 . ?
C6_12 C7_12 1.3900 . ?
C7_12 C8_12 1.3900 . ?
C7_12 H7_12 0.9300 . ?
C8_12 C9_12 1.3900 . ?
C8_12 H8_12 0.9300 . ?
C9_12 C10_12 1.3900 . ?
C9_12 H9_12 0.9300 . ?
C10_12 H10_12 0.9300 . ?
C11_12 N13_12 1.40(3) . ?
C11_12 C12_12 1.57(3) . ?
C11_12 H11_12 0.9800 . ?
C12_12 H12A_12 0.9600 . ?
C12_12 H12B_12 0.9600 . ?
C12_12 H12C_12 0.9600 . ?
N13_12 C14_12 1.31(3) . ?
N13_12 H13_12 0.8600 . ?
C14_12 O15_12 1.29(3) . ?
C14_12 C17_12 1.44(3) . ?
N16_12 C17_12 1.3900 . ?
N16_12 C21_12 1.3900 . ?
C17_12 C18_12 1.3900 . ?
C18_12 C19_12 1.3900 . ?
C18_12 H18_12 0.9300 . ?
C19_12 C20_12 1.3900 . ?
C19_12 H19_12 0.9300 . ?
C20_12 C21_12 1.3900 . ?
C20_12 H20_12 0.9300 . ?
C21_12 C26_12 1.380(14) . ?
N22_12 N23_12 1.4200 . ?
N22_12 C26_12 1.4200 . ?
N23_12 N24_12 1.4200 . ?
N24_12 C27_12 1.359(14) . ?
N24_12 C25_12 1.4200 . ?
C25_12 C26_12 1.4200 . ?
C25_12 H25_12 0.9300 . ?
C27_12 C28_12 1.3900 . ?
C27_12 C32_12 1.3900 . ?
C28_12 C29_12 1.3900 . ?
C28_12 H28_12 0.9300 . ?
C29_12 C30_12 1.3900 . ?
C29_12 H29_12 0.9300 . ?
C30_12 C31_12 1.3900 . ?
C30_12 C33_12 1.565(16) . ?
C31_12 C32_12 1.3900 . ?
C31_12 H31_12 0.9300 . ?
C32_12 H32_12 0.9300 . ?
C33_12 C34_12 1.3900 . ?
C33_12 C38_12 1.3900 . ?
C34_12 C35_12 1.3900 . ?
C34_12 H34_12 0.9300 . ?
C35_12 C36_12 1.3900 . ?
C35_12 H35_12 0.9300 . ?
C36_12 C37_12 1.3900 . ?
C36_12 C39_12 1.465(15) . ?
C37_12 C38_12 1.3900 . ?
C37_12 H37_12 0.9300 . ?
C38_12 H38_12 0.9300 . ?
C39_12 C40_12 1.3900 . ?
C39_12 C44_12 1.3900 . ?
C40_12 C41_12 1.3900 . ?
C40_12 H40_12 0.9300 . ?
C41_12 C42_12 1.3900 . ?
C41_12 H41_12 0.9300 . ?
C42_12 C43_12 1.3900 . ?
C42_12 N47_12 1.421(13) . ?
C43_12 C44_12 1.3900 . ?
C43_12 H43_12 0.9300 . ?
C44_12 H44_12 0.9300 . ?
N45_12 N46_12 1.4200 . ?
N45_12 C49_12 1.4200 . ?
N46_12 N47_12 1.4200 . ?
N47_12 C48_12 1.4200 . ?
C48_12 C49_12 1.4200 . ?
C48_12 H48_12 0.9300 . ?
C49_12 C51_12 1.336(13) . ?
N50_12 C51_12 1.3900 . ?
N50_12 C55_12 1.3900 . ?
C51_12 C52_12 1.3900 . ?
C52_12 C53_12 1.3900 . ?
C52_12 H52_12 0.9300 . ?
C53_12 C54_12 1.3900 . ?
C53_12 H53_12 0.9300 . ?
C54_12 C55_12 1.3900 . ?
C54_12 H54_12 0.9300 . ?
C55_12 C56_12 1.47(2) . ?
C56_12 O57_12 1.20(3) . ?
C56_12 N58_12 1.45(3) . ?
N58_12 C59_12 1.61(3) . ?
N58_12 H58_12 0.8600 . ?
C59_12 C60_12 1.49(3) . ?
C59_12 C70_12 1.521(18) . ?
C59_12 H59_12 0.9800 . ?
C60_12 C61_12 1.3900 . ?
C60_12 C65_12 1.3900 . ?
C61_12 C62_12 1.3900 . ?
C61_12 H61_12 0.9300 . ?
C62_12 C63_12 1.3900 . ?
C62_12 H62_12 0.9300 . ?
C63_12 C64_12 1.3900 . ?
C63_12 H63_12 0.9300 . ?
C64_12 C65_12 1.3900 . ?
C64_12 C69_12 1.3900 . ?
C65_12 C66_12 1.3900 . ?
C66_12 C67_12 1.3900 . ?
C66_12 H66_12 0.9300 . ?
C67_12 C68_12 1.3900 . ?
C67_12 H67_12 0.9300 . ?
C68_12 C69_12 1.3900 . ?
C68_12 H68_12 0.9300 . ?
C69_12 H69_12 0.9300 . ?
C70_12 H70A_12 0.9600 . ?
C70_12 H70B_12 0.9600 . ?
C70_12 H70C_12 0.9600 . ?
C1_13 C2_13 1.3900 . ?
C1_13 C6_13 1.3900 . ?
C1_13 C11_13 1.46(2) . ?
C2_13 C3_13 1.3900 . ?
C2_13 H2_13 0.9300 . ?
C3_13 C4_13 1.3900 . ?
C3_13 H3_13 0.9300 . ?
C4_13 C5_13 1.3900 . ?
C4_13 H4_13 0.9300 . ?
C5_13 C6_13 1.3900 . ?
C5_13 C10_13 1.3900 . ?
C6_13 C7_13 1.3900 . ?
C7_13 C8_13 1.3900 . ?
C7_13 H7_13 0.9300 . ?
C8_13 C9_13 1.3900 . ?
C8_13 H8_13 0.9300 . ?
C9_13 C10_13 1.3900 . ?
C9_13 H9_13 0.9300 . ?
C10_13 H10_13 0.9300 . ?
C11_13 N13_13 1.56(3) . ?
C11_13 C12_13 1.63(3) . ?
C11_13 H11_13 0.9800 . ?
C12_13 H12A_13 0.9600 . ?
C12_13 H12B_13 0.9600 . ?
C12_13 H12C_13 0.9600 . ?
N13_13 C14_13 1.37(3) . ?
N13_13 H13_13 0.8600 . ?
C14_13 O15_13 1.15(2) . ?
C14_13 C17_13 1.50(2) . ?
N16_13 C17_13 1.3900 . ?
N16_13 C21_13 1.3900 . ?
C17_13 C18_13 1.3900 . ?
C18_13 C19_13 1.3900 . ?
C18_13 H18_13 0.9300 . ?
C19_13 C20_13 1.3900 . ?
C19_13 H19_13 0.9300 . ?
C20_13 C21_13 1.3900 . ?
C20_13 H20_13 0.9300 . ?
C21_13 C26_13 1.361(14) . ?
N22_13 N23_13 1.4200 . ?
N22_13 C26_13 1.4200 . ?
N23_13 N24_13 1.4200 . ?
N24_13 C27_13 1.317(15) . ?
N24_13 C25_13 1.4200 . ?
C25_13 C26_13 1.4200 . ?
C25_13 H25_13 0.9300 . ?
C27_13 C28_13 1.3900 . ?
C27_13 C32_13 1.3900 . ?
C28_13 C29_13 1.3900 . ?
C28_13 H28_13 0.9300 . ?
C29_13 C30_13 1.3900 . ?
C29_13 H29_13 0.9300 . ?
C30_13 C31_13 1.3900 . ?
C30_13 C33_13 1.514(17) . ?
C31_13 C32_13 1.3900 . ?
C31_13 H31_13 0.9300 . ?
C32_13 H32_13 0.9300 . ?
C33_13 C34_13 1.3900 . ?
C33_13 C38_13 1.3900 . ?
C34_13 C35_13 1.3900 . ?
C34_13 H34_13 0.9300 . ?
C35_13 C36_13 1.3900 . ?
C35_13 H35_13 0.9300 . ?
C36_13 C37_13 1.3900 . ?
C36_13 C39_13 1.566(16) . ?
C37_13 C38_13 1.3900 . ?
C37_13 H37_13 0.9300 . ?
C38_13 H38_13 0.9300 . ?
C39_13 C40_13 1.3900 . ?
C39_13 C44_13 1.3900 . ?
C40_13 C41_13 1.3900 . ?
C40_13 H40_13 0.9300 . ?
C41_13 C42_13 1.3900 . ?
C41_13 H41_13 0.9300 . ?
C42_13 N47_13 1.307(13) . ?
C42_13 C43_13 1.3900 . ?
C43_13 C44_13 1.3900 . ?
C43_13 H43_13 0.9300 . ?
C44_13 H44_13 0.9300 . ?
N45_13 C49_13 1.4200 . ?
N45_13 N46_13 1.4200 . ?
N46_13 N47_13 1.4200 . ?
N47_13 C48_13 1.4200 . ?
C48_13 C49_13 1.4200 . ?
C48_13 H48_13 0.9300 . ?
C49_13 C51_13 1.374(14) . ?
N50_13 C51_13 1.3900 . ?
N50_13 C55_13 1.3900 . ?
C51_13 C52_13 1.3900 . ?
C52_13 C53_13 1.3900 . ?
C52_13 H52_13 0.9300 . ?
C53_13 C54_13 1.3900 . ?
C53_13 H53_13 0.9300 . ?
C54_13 C55_13 1.3900 . ?
C54_13 H54_13 0.9300 . ?
C55_13 C56_13 1.44(3) . ?
C56_13 O57_13 1.23(3) . ?
C56_13 N58_13 1.24(3) . ?
N58_13 C59_13 1.45(3) . ?
N58_13 H58_13 0.8600 . ?
C59_13 C60_13 1.47(3) . ?
C59_13 C70_13 1.49(3) . ?
C59_13 H59_13 0.9800 . ?
C60_13 C61_13 1.3900 . ?
C60_13 C65_13 1.3900 . ?
C61_13 C62_13 1.3900 . ?
C61_13 H61_13 0.9300 . ?
C62_13 C63_13 1.3900 . ?
C62_13 H62_13 0.9300 . ?
C63_13 C64_13 1.3900 . ?
C63_13 H63_13 0.9300 . ?
C64_13 C65_13 1.3900 . ?
C64_13 C69_13 1.3900 . ?
C65_13 C66_13 1.3900 . ?
C66_13 C67_13 1.3900 . ?
C66_13 H66_13 0.9300 . ?
C67_13 C68_13 1.3900 . ?
C67_13 H67_13 0.9300 . ?
C68_13 C69_13 1.3900 . ?
C68_13 H68_13 0.9300 . ?
C69_13 H69_13 0.9300 . ?
C70_13 H70A_13 0.9600 . ?
C70_13 H70B_13 0.9600 . ?
C70_13 H70C_13 0.9600 . ?
